data_7238811
loop_
_publ_author_name
'Chorazy, Szymon'
'Nakabayashi, Koji'
'Ozaki, Noriaki'
'Pe\/lka, Robert'
'Fic, Tomasz'
'Mlynarski, Jacek'
'Sieklucka, Barbara'
'Ohkoshi, Shin-ichi'

_publ_section_title
;
 Thermal switching between blue and red luminescence in magnetic chiral
 cyanido-bridged EuIII--WVcoordination helices
;
_journal_issue 4
_journal_name_full 'RSC Adv.'
_journal_page_first 1065
_journal_paper_doi 10.1039/C2RA23033J
_journal_volume 3
_journal_year 2013
_chemical_absolute_configuration rmad
_chemical_formula_sum 'C114 H147 Eu3 N46 O23 W3'
_chemical_formula_weight 3537.21
_space_group_IT_number 4
_space_group_name_Hall 'P 2yb'
_space_group_name_H-M_alt 'P 1 21 1'
_symmetry_cell_setting monoclinic
_symmetry_space_group_name_Hall 'P 2yb'
_symmetry_space_group_name_H-M 'P 1 21 1'
_atom_sites_solution_hydrogens geom
_atom_sites_solution_primary direct
_atom_sites_solution_secondary difmap
_audit_creation_method SHELXL-97
_cell_angle_alpha 90.00
_cell_angle_beta 95.7920(10)
_cell_angle_gamma 90.00
_cell_formula_units_Z 2
_cell_length_a 13.1373(2)
_cell_length_b 18.6703(3)
_cell_length_c 30.2795(5)
_cell_measurement_temperature 90(2)
_cell_volume 7389.0(2)
_computing_cell_refinement 'RAPID AUTO'
_computing_data_collection 'RAPID AUTO'
_computing_data_reduction 'RAPID AUTO'
_computing_molecular_graphics 'Mercury 2.3'
_computing_structure_refinement 'SHELXL-97 (Sheldrick, 1997)'
_computing_structure_solution 'SHELXS-97 (Sheldrick, 1990)'
_diffrn_ambient_temperature 90(2)
_diffrn_measured_fraction_theta_full 0.997
_diffrn_measured_fraction_theta_max 0.997
_diffrn_measurement_device_type 'Rigaku R-AXIS RAPID'
_diffrn_radiation_monochromator graphite
_diffrn_radiation_source 'fine-focus sealed tube'
_diffrn_radiation_type MoK\a
_diffrn_radiation_wavelength 0.71075
_diffrn_reflns_av_R_equivalents 0.0451
_diffrn_reflns_av_sigmaI/netI 0.0673
_diffrn_reflns_limit_h_max 15
_diffrn_reflns_limit_h_min -17
_diffrn_reflns_limit_k_max 24
_diffrn_reflns_limit_k_min -24
_diffrn_reflns_limit_l_max 39
_diffrn_reflns_limit_l_min -39
_diffrn_reflns_number 72474
_diffrn_reflns_theta_full 27.48
_diffrn_reflns_theta_max 27.48
_diffrn_reflns_theta_min 3.07
_exptl_absorpt_coefficient_mu 3.656
_exptl_absorpt_correction_T_max 0.7586
_exptl_absorpt_correction_T_min 0.4276
_exptl_absorpt_correction_type multi-scan
_exptl_absorpt_process_details 'ABSCOR (Rigaku, 1995)'
_exptl_crystal_colour yellow
_exptl_crystal_density_diffrn 1.590
_exptl_crystal_density_method 'not measured'
_exptl_crystal_description needle
_exptl_crystal_F_000 3496
_exptl_crystal_size_max 0.28
_exptl_crystal_size_mid 0.15
_exptl_crystal_size_min 0.08
_refine_diff_density_max 1.087
_refine_diff_density_min -1.874
_refine_diff_density_rms 0.148
_refine_ls_abs_structure_details 'Flack H D (1983), Acta Cryst. A39, 876-881'
_refine_ls_abs_structure_Flack 0.010(4)
_refine_ls_extinction_method none
_refine_ls_goodness_of_fit_ref 1.122
_refine_ls_hydrogen_treatment mixed
_refine_ls_matrix_type full
_refine_ls_number_parameters 1768
_refine_ls_number_reflns 33650
_refine_ls_number_restraints 177
_refine_ls_restrained_S_all 1.127
_refine_ls_R_factor_all 0.0396
_refine_ls_R_factor_gt 0.0374
_refine_ls_shift/su_max 0.046
_refine_ls_shift/su_mean 0.000
_refine_ls_structure_factor_coef Fsqd
_refine_ls_weighting_details 'calc w=1/[\s^2^(Fo^2^)+(0.0297P)^2^+8.4257P] where P=(Fo^2^+2Fc^2^)/3'
_refine_ls_weighting_scheme calc
_refine_ls_wR_factor_gt 0.0899
_refine_ls_wR_factor_ref 0.0908
_reflns_number_gt 32083
_reflns_number_total 33650
_reflns_threshold_expression >2sigma(I)
_cod_data_source_file c2ra23033j.txt
_cod_data_source_block shelxl
_cod_original_sg_symbol_H-M 'P 21'
_cod_database_code 7238811

loop_
_symmetry_equiv_pos_as_xyz
'x, y, z'
'-x, y+1/2, -z'

loop_
_atom_site_label
_atom_site_type_symbol
_atom_site_fract_x
_atom_site_fract_y
_atom_site_fract_z
_atom_site_U_iso_or_equiv
_atom_site_adp_type
_atom_site_occupancy
_atom_site_symmetry_multiplicity
_atom_site_calc_flag
_atom_site_refinement_flags
_atom_site_disorder_assembly
_atom_site_disorder_group
W1 W -0.190845(18) 0.306045(12) 0.131291(8) 0.01194(5) Uani 1 1 d . A .
W3 W 0.18778(2) 0.258303(14) 0.459670(8) 0.02581(7) Uani 1 1 d . A .
W2 W 0.562744(19) 0.334911(12) 0.788847(8) 0.01406(5) Uani 1 1 d . . .
Eu1 Eu 0.15631(2) 0.333174(17) 0.271730(10) 0.01627(6) Uani 1 1 d . . .
Eu2 Eu 0.68379(2) 0.178693(14) 0.955300(9) 0.00982(6) Uani 1 1 d . . .
Eu3 Eu 0.23117(3) 0.358988(16) 0.642969(10) 0.01720(7) Uani 1 1 d . A .
O1L O 0.3153(4) 0.2763(3) 0.14447(15) 0.0289(11) Uani 1 1 d . A .
O2L O 0.3957(4) 0.4989(3) 0.33455(17) 0.0326(12) Uani 1 1 d . A .
O3L O 0.4760(3) -0.0008(2) 0.88579(15) 0.0211(10) Uani 1 1 d . . .
O4L O 0.9464(3) 0.0321(2) 1.02102(16) 0.0208(10) Uani 1 1 d . . .
O5L O 0.0105(5) 0.5394(3) 0.58453(19) 0.0433(15) Uani 1 1 d . . .
O6L O 0.0584(3) 0.3032(3) 0.76829(15) 0.0274(10) Uani 1 1 d . . .
O1D O 0.3069(4) 0.2662(3) 0.29544(18) 0.0376(13) Uani 1 1 d . A .
O2D O 0.0854(4) 0.2174(2) 0.28215(15) 0.0254(11) Uani 1 1 d . A .
O4D O 0.1248(4) 0.4369(2) 0.22472(15) 0.0240(10) Uani 1 1 d . A .
O7D O 0.2987(4) 0.2442(2) 0.63613(16) 0.0316(12) Uani 1 1 d . . .
O8D O 0.0741(4) 0.2956(3) 0.62070(17) 0.0314(11) Uani 1 1 d . . .
O9D O 0.6024(3) 0.1215(2) 1.01265(14) 0.0165(9) Uani 1 1 d . . .
O10D O 0.5634(3) 0.2686(2) 0.97506(14) 0.0143(9) Uani 1 1 d . . .
O11D O 0.7911(3) 0.2766(2) 0.94447(14) 0.0174(9) Uani 1 1 d . . .
O1S O 1.0286(7) 0.2846(5) 0.8905(3) 0.092(3) Uani 1 1 d U . .
N1A N -0.4410(4) 0.3190(3) 0.10292(18) 0.0220(12) Uani 1 1 d . . .
N2A N 0.7465(4) 0.2355(3) 1.03162(17) 0.0160(11) Uani 1 1 d . . .
N3A N -0.2130(5) 0.4467(3) 0.0639(2) 0.0267(13) Uani 1 1 d . . .
N4A N 0.0279(4) 0.3216(3) 0.08530(18) 0.0225(12) Uani 1 1 d . . .
N5A N -0.2953(6) 0.2304(4) 0.2151(2) 0.0411(17) Uani 1 1 d . . .
N6A N -0.2380(4) 0.4425(3) 0.19604(19) 0.0242(12) Uani 1 1 d . . .
N7A N -0.0007(4) 0.3124(3) 0.21256(17) 0.0198(11) Uani 1 1 d . A .
N8A N -0.1132(5) 0.1365(3) 0.1349(2) 0.0297(14) Uani 1 1 d . A .
N1B N 0.6830(5) 0.2648(4) 0.7073(2) 0.0402(17) Uani 1 1 d . . .
N2B N 0.6141(5) 0.4773(3) 0.7289(2) 0.0319(14) Uani 1 1 d . . .
N3B N 0.8106(5) 0.3583(3) 0.8166(2) 0.0340(15) Uani 1 1 d . . .
N4B N 0.6090(4) 0.2483(3) 0.88463(18) 0.0172(11) Uani 1 1 d . . .
N5B N 0.3359(5) 0.3580(3) 0.8274(2) 0.0315(14) Uani 1 1 d . . .
N6B N 0.5819(5) 0.4673(3) 0.8633(2) 0.0282(13) Uani 1 1 d . . .
N7B N 0.3838(4) 0.3410(3) 0.70411(18) 0.0220(11) Uani 1 1 d . . .
N8B N 0.4822(5) 0.1674(3) 0.7777(2) 0.0289(14) Uani 1 1 d . . .
N1C N 0.1641(5) 0.3083(3) 0.35407(18) 0.0304(14) Uani 1 1 d . A .
N2C N 0.2244(5) 0.3280(3) 0.56014(18) 0.0285(14) Uani 1 1 d . A .
N3C N 0.3783(7) 0.3702(5) 0.4495(3) 0.066(3) Uani 1 1 d . A .
N4C N 0.2185(7) 0.1140(4) 0.3999(2) 0.050(2) Uani 1 1 d . A .
N5C N -0.0538(6) 0.2245(4) 0.4213(3) 0.0496(19) Uani 1 1 d . A .
N6C N 0.1061(7) 0.1385(4) 0.5289(2) 0.058(2) Uani 1 1 d . A .
N7C N 0.0575(7) 0.4106(4) 0.4574(2) 0.052(2) Uani 1 1 d . A .
N8C N 0.4015(7) 0.1805(5) 0.5053(3) 0.064(2) Uani 1 1 d . A .
N1L N 0.2508(4) 0.4357(3) 0.31712(18) 0.0225(12) Uani 1 1 d . A .
N2L N 0.3241(4) 0.3840(3) 0.24274(18) 0.0222(12) Uani 1 1 d . A .
N3L N 0.2135(4) 0.2764(3) 0.20078(18) 0.0230(12) Uani 1 1 d . A .
N4L N 0.5402(4) 0.1047(3) 0.91304(16) 0.0123(10) Uani 1 1 d . . .
N5L N 0.7077(4) 0.0382(2) 0.95387(16) 0.0121(10) Uani 1 1 d . . .
N6L N 0.8546(4) 0.1265(2) 0.99109(17) 0.0135(10) Uani 1 1 d . . .
N7L N 0.1395(4) 0.4599(3) 0.59644(18) 0.0217(12) Uani 1 1 d . . .
N8L N 0.0676(4) 0.4149(3) 0.67363(19) 0.0226(12) Uani 1 1 d . . .
N9L N 0.1707(4) 0.3050(3) 0.71568(17) 0.0212(11) Uani 1 1 d . . .
N1D N 0.4259(9) 0.2204(8) 0.3469(5) 0.122(5) Uani 1 1 d . A .
N2D N -0.0569(5) 0.1529(3) 0.2921(2) 0.0270(13) Uani 1 1 d . A .
N4D N 0.0331(4) 0.4964(3) 0.16981(19) 0.0209(12) Uani 1 1 d . A .
N7D N 0.3740(6) 0.1396(3) 0.6242(2) 0.0360(16) Uani 1 1 d . . .
N8D N -0.0829(6) 0.2715(5) 0.5858(3) 0.070(3) Uani 1 1 d . . .
N9D N 0.5709(4) 0.1202(3) 1.08526(18) 0.0196(11) Uani 1 1 d . . .
N10D N 0.5259(4) 0.3877(3) 0.97324(18) 0.0186(11) Uani 1 1 d . . .
N11D N 0.8420(4) 0.3918(3) 0.94383(18) 0.0202(12) Uani 1 1 d . . .
N1S N 1.0927(8) 0.3967(6) 0.8752(4) 0.077(3) Uani 1 1 d . . .
C1A C -0.3559(5) 0.3152(3) 0.1144(2) 0.0175(13) Uani 1 1 d . . .
C2A C -0.2297(4) 0.2601(3) 0.06609(18) 0.0106(11) Uani 1 1 d . . .
C3A C -0.2059(5) 0.3990(3) 0.0878(2) 0.0203(14) Uani 1 1 d . . .
C4A C -0.0501(5) 0.3147(3) 0.1017(2) 0.0180(13) Uani 1 1 d . . .
C5A C -0.2580(5) 0.2569(3) 0.1861(2) 0.0200(13) Uani 1 1 d . . .
C6A C -0.2238(5) 0.3963(3) 0.1731(2) 0.0155(12) Uani 1 1 d U . .
C7A C -0.0665(5) 0.3095(3) 0.1844(2) 0.0171(12) Uani 1 1 d . . .
C8A C -0.1370(5) 0.1954(3) 0.1334(2) 0.0188(13) Uani 1 1 d . . .
C1B C 0.6400(5) 0.2884(4) 0.7359(2) 0.0249(15) Uani 1 1 d . . .
C2B C 0.5954(5) 0.4289(4) 0.7511(2) 0.0218(14) Uani 1 1 d . . .
C3B C 0.7254(5) 0.3495(3) 0.8071(2) 0.0242(14) Uani 1 1 d . . .
C4B C 0.5932(4) 0.2789(3) 0.8522(2) 0.0147(12) Uani 1 1 d . . .
C5B C 0.4150(5) 0.3471(3) 0.8142(2) 0.0183(13) Uani 1 1 d . . .
C6B C 0.5752(5) 0.4214(3) 0.8374(2) 0.0196(13) Uani 1 1 d . . .
C7B C 0.4474(5) 0.3392(3) 0.7326(2) 0.0176(12) Uani 1 1 d . . .
C8B C 0.5065(6) 0.2253(3) 0.7816(2) 0.0237(15) Uani 1 1 d . . .
C1C C 0.1726(6) 0.2911(3) 0.3906(2) 0.0279(16) Uani 1 1 d . . .
C2C C 0.2129(5) 0.3038(4) 0.5254(2) 0.0250(14) Uani 1 1 d . . .
C3C C 0.3127(7) 0.3323(4) 0.4518(2) 0.0374(18) Uani 1 1 d . . .
C4C C 0.2061(7) 0.1636(4) 0.4210(3) 0.0368(19) Uani 1 1 d . . .
C5C C 0.0295(7) 0.2345(4) 0.4351(2) 0.0357(19) Uani 1 1 d . . .
C6C C 0.1341(7) 0.1789(4) 0.5039(2) 0.041(2) Uani 1 1 d . . .
C7C C 0.1053(7) 0.3584(4) 0.4581(2) 0.039(2) Uani 1 1 d . . .
C8C C 0.3262(7) 0.2067(4) 0.4888(3) 0.0389(19) Uani 1 1 d . . .
C1L C 0.2323(6) 0.4757(4) 0.3583(2) 0.0266(15) Uani 1 1 d . . .
H1L H 0.2104 0.4417 0.3810 0.032 Uiso 1 1 calc R A .
C2L C 0.3385(6) 0.5052(4) 0.3735(2) 0.0316(17) Uani 1 1 d . A .
H2L1 H 0.3342 0.5558 0.3828 0.038 Uiso 1 1 calc R . .
H2L2 H 0.3715 0.4769 0.3986 0.038 Uiso 1 1 calc R . .
C3L C 0.3382(5) 0.4557(4) 0.3067(2) 0.0260(15) Uani 1 1 d . . .
C4L C 0.3827(5) 0.4317(4) 0.2668(2) 0.0259(15) Uani 1 1 d . A .
C5L C 0.4749(6) 0.4553(4) 0.2547(3) 0.0315(16) Uani 1 1 d . . .
H5L H 0.5142 0.4894 0.2724 0.038 Uiso 1 1 calc R A .
C6L C 0.5103(6) 0.4284(4) 0.2158(3) 0.0349(18) Uani 1 1 d . A .
H6L H 0.5740 0.4431 0.2064 0.042 Uiso 1 1 calc R . .
C7L C 0.4483(6) 0.3798(4) 0.1917(3) 0.0338(17) Uani 1 1 d . . .
H7L H 0.4690 0.3607 0.1650 0.041 Uiso 1 1 calc R A .
C8L C 0.3574(5) 0.3585(4) 0.2059(2) 0.0236(14) Uani 1 1 d . A .
C9L C 0.2903(5) 0.3033(4) 0.1838(2) 0.0222(13) Uani 1 1 d . . .
C10L C 0.2334(6) 0.2261(4) 0.1304(2) 0.0304(16) Uani 1 1 d . . .
H10A H 0.2617 0.1807 0.1201 0.036 Uiso 1 1 calc R A .
H10B H 0.1863 0.2467 0.1061 0.036 Uiso 1 1 calc R . .
C11L C 0.1772(6) 0.2137(4) 0.1726(2) 0.0259(15) Uani 1 1 d . A .
H11L H 0.1014 0.2163 0.1650 0.031 Uiso 1 1 calc R . .
C12L C 0.1490(6) 0.5332(4) 0.3475(2) 0.0330(17) Uani 1 1 d . A .
H12L H 0.0863 0.5088 0.3333 0.040 Uiso 1 1 calc R . .
C13L C 0.1220(7) 0.5682(4) 0.3905(3) 0.043(2) Uani 1 1 d . . .
H13A H 0.0689 0.6045 0.3836 0.065 Uiso 1 1 calc R A .
H13B H 0.1831 0.5909 0.4057 0.065 Uiso 1 1 calc R . .
H13C H 0.0966 0.5316 0.4099 0.065 Uiso 1 1 calc R . .
C14L C 0.1841(7) 0.5897(4) 0.3140(2) 0.0366(19) Uani 1 1 d . . .
H14A H 0.1298 0.6253 0.3074 0.055 Uiso 1 1 calc R A .
H14B H 0.1981 0.5656 0.2865 0.055 Uiso 1 1 calc R . .
H14C H 0.2463 0.6137 0.3271 0.055 Uiso 1 1 calc R . .
C16L C 0.1587(7) 0.0803(4) 0.1708(3) 0.044(2) Uani 1 1 d . A .
H16A H 0.1776 0.0358 0.1867 0.066 Uiso 1 1 calc R . .
H16B H 0.1846 0.0793 0.1416 0.066 Uiso 1 1 calc R . .
H16C H 0.0841 0.0851 0.1672 0.066 Uiso 1 1 calc R . .
C15L C 0.3236(6) 0.1349(5) 0.2084(3) 0.047(2) Uani 1 1 d . A .
H15A H 0.3375 0.0899 0.2246 0.070 Uiso 1 1 calc R . .
H15B H 0.3511 0.1750 0.2267 0.070 Uiso 1 1 calc R . .
H15C H 0.3563 0.1337 0.1807 0.070 Uiso 1 1 calc R . .
C17L C 0.2058(6) 0.1443(4) 0.1975(3) 0.0323(17) Uani 1 1 d . . .
H17L H 0.1747 0.1459 0.2263 0.039 Uiso 1 1 calc R A .
C18L C 0.4437(5) 0.1242(3) 0.8865(2) 0.0171(12) Uani 1 1 d . . .
H18L H 0.4597 0.1546 0.8609 0.021 Uiso 1 1 calc R . .
C19L C 0.4002(5) 0.0520(3) 0.8688(2) 0.0261(15) Uani 1 1 d . . .
H19A H 0.3332 0.0422 0.8799 0.031 Uiso 1 1 calc R . .
H19B H 0.3916 0.0518 0.8360 0.031 Uiso 1 1 calc R . .
C20L C 0.5472(5) 0.0366(3) 0.9101(2) 0.0155(12) Uani 1 1 d . . .
C21L C 0.6352(4) -0.0040(3) 0.93185(19) 0.0141(12) Uani 1 1 d . . .
C22L C 0.6445(5) -0.0781(3) 0.9309(2) 0.0193(13) Uani 1 1 d . . .
H22L H 0.5918 -0.1066 0.9161 0.023 Uiso 1 1 calc R . .
C23L C 0.7318(5) -0.1102(3) 0.9520(2) 0.0249(15) Uani 1 1 d . . .
H23L H 0.7410 -0.1606 0.9512 0.030 Uiso 1 1 calc R . .
C24L C 0.8055(5) -0.0660(3) 0.9743(2) 0.0245(15) Uani 1 1 d . . .
H24L H 0.8660 -0.0862 0.9891 0.029 Uiso 1 1 calc R . .
C25L C 0.7902(4) 0.0073(3) 0.97494(19) 0.0120(11) Uani 1 1 d . . .
C26L C 0.8629(5) 0.0585(3) 0.9956(2) 0.0164(12) Uani 1 1 d . . .
C27L C 1.0006(5) 0.0964(3) 1.0402(2) 0.0212(14) Uani 1 1 d . . .
H27A H 1.0749 0.0935 1.0372 0.025 Uiso 1 1 calc R . .
H27B H 0.9904 0.1020 1.0719 0.025 Uiso 1 1 calc R . .
C28L C 0.9513(4) 0.1582(3) 1.0126(2) 0.0137(12) Uani 1 1 d . . .
H28L H 0.9350 0.1982 1.0326 0.016 Uiso 1 1 calc R . .
C29L C 0.3714(5) 0.1660(3) 0.9143(2) 0.0163(12) Uani 1 1 d . . .
H29L H 0.4091 0.2098 0.9258 0.020 Uiso 1 1 calc R . .
C30L C 0.3427(5) 0.1245(4) 0.9547(2) 0.0273(15) Uani 1 1 d . . .
H30A H 0.4051 0.1099 0.9729 0.041 Uiso 1 1 calc R . .
H30B H 0.3032 0.0819 0.9448 0.041 Uiso 1 1 calc R . .
H30C H 0.3015 0.1551 0.9722 0.041 Uiso 1 1 calc R . .
C31L C 0.2782(5) 0.1913(3) 0.8848(2) 0.0264(15) Uani 1 1 d . . .
H31A H 0.3004 0.2183 0.8596 0.040 Uiso 1 1 calc R . .
H31B H 0.2364 0.2222 0.9018 0.040 Uiso 1 1 calc R . .
H31C H 0.2378 0.1498 0.8736 0.040 Uiso 1 1 calc R . .
C32L C 1.0160(5) 0.1867(3) 0.9767(2) 0.0183(13) Uani 1 1 d . . .
H32L H 0.9736 0.2229 0.9588 0.022 Uiso 1 1 calc R . .
C33L C 1.0456(5) 0.1291(4) 0.9451(2) 0.0280(16) Uani 1 1 d . . .
H33A H 0.9838 0.1054 0.9314 0.042 Uiso 1 1 calc R . .
H33B H 1.0898 0.0938 0.9615 0.042 Uiso 1 1 calc R . .
H33C H 1.0825 0.1510 0.9219 0.042 Uiso 1 1 calc R . .
C34L C 1.1104(5) 0.2254(4) 0.9986(2) 0.0238(14) Uani 1 1 d . . .
H34A H 1.0892 0.2623 1.0188 0.036 Uiso 1 1 calc R . .
H34B H 1.1473 0.2480 0.9757 0.036 Uiso 1 1 calc R . .
H34C H 1.1554 0.1909 1.0153 0.036 Uiso 1 1 calc R . .
C35L C 0.1533(6) 0.4926(4) 0.5524(2) 0.0283(16) Uani 1 1 d . . .
H35L H 0.1379 0.4547 0.5293 0.034 Uiso 1 1 calc R . .
C36L C 0.0661(7) 0.5487(5) 0.5465(3) 0.045(2) Uani 1 1 d . . .
H36A H 0.0943 0.5978 0.5456 0.054 Uiso 1 1 calc R . .
H36B H 0.0214 0.5399 0.5187 0.054 Uiso 1 1 calc R . .
C37L C 0.0585(6) 0.4881(3) 0.6095(2) 0.0258(15) Uani 1 1 d . . .
C38L C 0.0138(5) 0.4667(4) 0.6507(2) 0.0269(15) Uani 1 1 d . . .
C39L C -0.0770(6) 0.4943(4) 0.6627(3) 0.0342(18) Uani 1 1 d . . .
H39L H -0.1124 0.5311 0.6458 0.041 Uiso 1 1 calc R . .
C40L C -0.1142(6) 0.4664(4) 0.6999(3) 0.0356(18) Uani 1 1 d . . .
H40L H -0.1757 0.4848 0.7096 0.043 Uiso 1 1 calc R . .
C41L C -0.0621(5) 0.4118(4) 0.7234(2) 0.0292(16) Uani 1 1 d . . .
H41L H -0.0876 0.3910 0.7487 0.035 Uiso 1 1 calc R . .
C42L C 0.0274(5) 0.3890(4) 0.7088(2) 0.0252(14) Uani 1 1 d . . .
C43L C 0.0912(5) 0.3302(4) 0.7305(2) 0.0253(14) Uani 1 1 d . . .
C44L C 0.1407(5) 0.2535(4) 0.7849(2) 0.0309(16) Uani 1 1 d . . .
H44A H 0.1119 0.2071 0.7933 0.037 Uiso 1 1 calc R . .
H44B H 0.1820 0.2739 0.8110 0.037 Uiso 1 1 calc R . .
C45L C 0.2062(5) 0.2439(3) 0.7459(2) 0.0232(14) Uani 1 1 d . . .
H45L H 0.2798 0.2513 0.7569 0.028 Uiso 1 1 calc R . .
C46L C 0.2594(6) 0.5183(5) 0.5489(3) 0.043(2) Uani 1 1 d . . .
H46L H 0.3070 0.4767 0.5541 0.052 Uiso 1 1 calc R . .
C47L C 0.2919(10) 0.5762(6) 0.5835(4) 0.078(3) Uani 1 1 d U . .
H47A H 0.3622 0.5912 0.5803 0.117 Uiso 1 1 calc R . .
H47B H 0.2881 0.5568 0.6134 0.117 Uiso 1 1 calc R . .
H47C H 0.2460 0.6175 0.5790 0.117 Uiso 1 1 calc R . .
C48L C 0.2659(8) 0.5457(5) 0.5010(3) 0.057(3) Uani 1 1 d . . .
H48A H 0.3355 0.5627 0.4980 0.086 Uiso 1 1 calc R . .
H48B H 0.2174 0.5851 0.4947 0.086 Uiso 1 1 calc R . .
H48C H 0.2490 0.5065 0.4799 0.086 Uiso 1 1 calc R . .
C49L C 0.1952(6) 0.1733(4) 0.7216(2) 0.0301(16) Uani 1 1 d . . .
H49L H 0.2384 0.1755 0.6963 0.036 Uiso 1 1 calc R . .
C50L C 0.2348(7) 0.1113(4) 0.7518(3) 0.048(2) Uani 1 1 d . . .
H50A H 0.2270 0.0662 0.7353 0.073 Uiso 1 1 calc R . .
H50B H 0.1956 0.1090 0.7776 0.073 Uiso 1 1 calc R . .
H50C H 0.3073 0.1191 0.7618 0.073 Uiso 1 1 calc R . .
C51L C 0.0858(7) 0.1563(4) 0.7025(3) 0.045(2) Uani 1 1 d . . .
H51A H 0.0846 0.1101 0.6872 0.067 Uiso 1 1 calc R . .
H51B H 0.0614 0.1939 0.6814 0.067 Uiso 1 1 calc R . .
H51C H 0.0414 0.1542 0.7266 0.067 Uiso 1 1 calc R . .
C1D C 0.3319(8) 0.2209(7) 0.3217(3) 0.066(3) Uani 1 1 d . . .
C2D C 0.4894(17) 0.2893(12) 0.3472(7) 0.182(9) Uani 1 1 d U . .
H2D1 H 0.5544 0.2823 0.3656 0.218 Uiso 1 1 calc R A .
H2D2 H 0.4515 0.3286 0.3594 0.218 Uiso 1 1 calc R . .
H2D3 H 0.5031 0.3011 0.3168 0.218 Uiso 1 1 calc R . .
C3D C 0.4597(12) 0.1718(9) 0.3813(5) 0.119(5) Uani 1 1 d U . .
H3D1 H 0.5297 0.1839 0.3932 0.143 Uiso 1 1 calc R A .
H3D2 H 0.4582 0.1229 0.3694 0.143 Uiso 1 1 calc R . .
H3D3 H 0.4145 0.1749 0.4051 0.143 Uiso 1 1 calc R . .
C4D C 0.0160(6) 0.1992(4) 0.3058(2) 0.0267(15) Uani 1 1 d . . .
C5D C -0.1392(6) 0.1403(4) 0.3201(3) 0.043(2) Uani 1 1 d . . .
H5D1 H -0.1869 0.1048 0.3060 0.064 Uiso 1 1 calc R A .
H5D2 H -0.1757 0.1853 0.3241 0.064 Uiso 1 1 calc R . .
H5D3 H -0.1104 0.1224 0.3492 0.064 Uiso 1 1 calc R . .
C6D C -0.0678(8) 0.1232(4) 0.2477(3) 0.044(2) Uani 1 1 d . . .
H6D1 H -0.0198 0.1470 0.2297 0.067 Uiso 1 1 calc R A .
H6D2 H -0.1379 0.1308 0.2341 0.067 Uiso 1 1 calc R . .
H6D3 H -0.0530 0.0717 0.2491 0.067 Uiso 1 1 calc R . .
C10D C 0.0480(5) 0.4727(3) 0.2113(2) 0.0219(14) Uani 1 1 d . . .
C11D C 0.1003(6) 0.4790(3) 0.1358(2) 0.0260(15) Uani 1 1 d . . .
H11A H 0.0748 0.5021 0.1078 0.039 Uiso 1 1 calc R A .
H11B H 0.1017 0.4269 0.1316 0.039 Uiso 1 1 calc R . .
H11C H 0.1696 0.4962 0.1452 0.039 Uiso 1 1 calc R . .
C12D C -0.0566(5) 0.5411(4) 0.1554(3) 0.0299(16) Uani 1 1 d . . .
H12A H -0.0555 0.5538 0.1241 0.045 Uiso 1 1 calc R A .
H12B H -0.0547 0.5849 0.1734 0.045 Uiso 1 1 calc R . .
H12C H -0.1193 0.5144 0.1593 0.045 Uiso 1 1 calc R . .
C19D C 0.3054(6) 0.1887(3) 0.6137(2) 0.0296(16) Uani 1 1 d . . .
C20D C 0.4504(9) 0.1456(6) 0.6633(4) 0.067(3) Uani 1 1 d U . .
H20A H 0.4940 0.1029 0.6653 0.101 Uiso 1 1 calc R . .
H20B H 0.4152 0.1497 0.6902 0.101 Uiso 1 1 calc R . .
H20C H 0.4927 0.1883 0.6603 0.101 Uiso 1 1 calc R . .
C21D C 0.3795(9) 0.0740(5) 0.5976(3) 0.065(3) Uani 1 1 d . . .
H21A H 0.4356 0.0438 0.6108 0.098 Uiso 1 1 calc R . .
H21B H 0.3918 0.0868 0.5672 0.098 Uiso 1 1 calc R . .
H21C H 0.3148 0.0478 0.5972 0.098 Uiso 1 1 calc R . .
C22D C 0.0173(7) 0.2800(6) 0.5880(3) 0.059(3) Uani 1 1 d . . .
C23D C -0.1425(12) 0.2528(9) 0.5472(5) 0.106(5) Uani 1 1 d U . .
H23A H -0.2139 0.2476 0.5535 0.158 Uiso 1 1 calc R . .
H23B H -0.1181 0.2073 0.5361 0.158 Uiso 1 1 calc R . .
H23C H -0.1377 0.2902 0.5248 0.158 Uiso 1 1 calc R . .
C24D C -0.1351(8) 0.2775(6) 0.6262(4) 0.071(3) Uani 1 1 d . . .
H24A H -0.2083 0.2680 0.6190 0.106 Uiso 1 1 calc R . .
H24B H -0.1257 0.3259 0.6384 0.106 Uiso 1 1 calc R . .
H24C H -0.1063 0.2425 0.6481 0.106 Uiso 1 1 calc R . .
C25D C 0.5596(5) 0.1465(3) 1.0447(2) 0.0179(13) Uani 1 1 d . . .
C26D C 0.5143(6) 0.1480(4) 1.1205(2) 0.0319(17) Uani 1 1 d . . .
H26A H 0.5338 0.1216 1.1480 0.048 Uiso 1 1 calc R . .
H26B H 0.4408 0.1423 1.1120 0.048 Uiso 1 1 calc R . .
H26C H 0.5303 0.1989 1.1251 0.048 Uiso 1 1 calc R . .
C27D C 0.6425(6) 0.0608(4) 1.0974(2) 0.0288(16) Uani 1 1 d . . .
H27C H 0.6739 0.0450 1.0711 0.043 Uiso 1 1 calc R . .
H27D H 0.6052 0.0208 1.1092 0.043 Uiso 1 1 calc R . .
H27E H 0.6960 0.0773 1.1201 0.043 Uiso 1 1 calc R . .
C28D C 0.5836(4) 0.3324(3) 0.98595(19) 0.0157(12) Uani 1 1 d . . .
C29D C 0.4291(6) 0.3768(4) 0.9438(3) 0.0329(18) Uani 1 1 d . . .
H29A H 0.4376 0.3948 0.9140 0.049 Uiso 1 1 calc R . .
H29B H 0.3733 0.4027 0.9559 0.049 Uiso 1 1 calc R . .
H29C H 0.4128 0.3256 0.9422 0.049 Uiso 1 1 calc R . .
C30D C 0.5529(6) 0.4604(3) 0.9849(2) 0.0256(15) Uani 1 1 d . . .
H30D H 0.4990 0.4927 0.9721 0.038 Uiso 1 1 calc R . .
H30E H 0.6177 0.4726 0.9733 0.038 Uiso 1 1 calc R . .
H30F H 0.5605 0.4653 1.0173 0.038 Uiso 1 1 calc R . .
C31D C 0.7822(5) 0.3387(3) 0.9285(2) 0.0219(13) Uani 1 1 d . . .
C32D C 0.8353(7) 0.4616(4) 0.9213(3) 0.046(2) Uani 1 1 d U . .
H32A H 0.8844 0.4949 0.9367 0.068 Uiso 1 1 calc R . .
H32B H 0.7659 0.4808 0.9215 0.068 Uiso 1 1 calc R . .
H32C H 0.8511 0.4557 0.8905 0.068 Uiso 1 1 calc R . .
C33D C 0.9217(5) 0.3820(3) 0.9799(2) 0.0242(15) Uani 1 1 d . . .
H33D H 0.9573 0.4275 0.9863 0.036 Uiso 1 1 calc R . .
H33E H 0.9706 0.3460 0.9716 0.036 Uiso 1 1 calc R . .
H33F H 0.8912 0.3658 1.0064 0.036 Uiso 1 1 calc R . .
O12D O 0.7655(3) 0.1405(2) 0.89278(14) 0.0190(9) Uani 1 1 d . . .
N12D N 0.8048(4) 0.1546(3) 0.82194(17) 0.0178(11) Uani 1 1 d . . .
C34D C 0.8165(5) 0.1700(3) 0.8647(2) 0.0193(13) Uani 1 1 d D . .
C35D C 0.7252(5) 0.1055(4) 0.8031(2) 0.0280(15) Uani 1 1 d D . .
H35A H 0.7291 0.1010 0.7710 0.042 Uiso 1 1 calc R . .
H35B H 0.6579 0.1242 0.8084 0.042 Uiso 1 1 calc R . .
H35C H 0.7352 0.0584 0.8171 0.042 Uiso 1 1 calc R . .
C36D C 0.8689(5) 0.1871(4) 0.7916(2) 0.0256(15) Uani 1 1 d D . .
H36C H 0.8493 0.1692 0.7616 0.038 Uiso 1 1 calc R . .
H36D H 0.9406 0.1749 0.8006 0.038 Uiso 1 1 calc R . .
H36E H 0.8604 0.2392 0.7921 0.038 Uiso 1 1 calc R . .
O3D O 0.0078(4) 0.3807(3) 0.29938(16) 0.0275(11) Uani 1 1 d . A 1
N3D N -0.1470(6) 0.3825(5) 0.3252(3) 0.063(2) Uani 1 1 d U A 1
C7D C -0.0930(10) 0.3728(7) 0.2921(4) 0.079(3) Uani 1 1 d DU A 1
C8D C -0.2604(13) 0.3857(11) 0.3117(7) 0.170(8) Uani 1 1 d DU A 1
H8D1 H -0.2966 0.3937 0.3381 0.204 Uiso 1 1 calc R A 1
H8D2 H -0.2832 0.3405 0.2976 0.204 Uiso 1 1 calc R A 1
H8D3 H -0.2753 0.4252 0.2907 0.204 Uiso 1 1 calc R A 1
C9D C -0.1131(13) 0.4172(9) 0.3655(5) 0.125(6) Uani 1 1 d DU A 1
H9D1 H -0.1688 0.4185 0.3847 0.188 Uiso 1 1 calc R A 1
H9D2 H -0.0921 0.4663 0.3593 0.188 Uiso 1 1 calc R A 1
H9D3 H -0.0548 0.3910 0.3805 0.188 Uiso 1 1 calc R A 1
O5D O 0.2721(4) 0.4682(2) 0.68509(16) 0.0307(12) Uani 1 1 d . . .
N5D N 0.3538(5) 0.5343(3) 0.7408(2) 0.0278(13) Uani 1 1 d . . .
C13D C 0.2963(8) 0.4783(5) 0.7242(3) 0.029(2) Uani 0.70 1 d PD B 1
C14D C 0.4007(8) 0.5854(5) 0.7122(4) 0.035(3) Uani 0.70 1 d PD B 1
H14D H 0.4393 0.6213 0.7306 0.052 Uiso 0.70 1 calc PR B 1
H14E H 0.3471 0.6092 0.6926 0.052 Uiso 0.70 1 calc PR B 1
H14F H 0.4471 0.5599 0.6942 0.052 Uiso 0.70 1 calc PR B 1
C15D C 0.3753(11) 0.5456(6) 0.7879(3) 0.044(3) Uani 0.70 1 d PD B 1
H15D H 0.4182 0.5883 0.7932 0.066 Uiso 0.70 1 calc PR B 1
H15E H 0.4113 0.5039 0.8014 0.066 Uiso 0.70 1 calc PR B 1
H15F H 0.3109 0.5525 0.8012 0.066 Uiso 0.70 1 calc PR B 1
C13E C 0.3390(16) 0.5084(11) 0.6992(7) 0.022(5) Uani 0.30 1 d PD B 2
C14E C 0.288(2) 0.5128(14) 0.7756(8) 0.043(7) Uani 0.30 1 d PDU B 2
H14G H 0.2367 0.5503 0.7788 0.065 Uiso 0.30 1 calc PR B 2
H14H H 0.3298 0.5062 0.8039 0.065 Uiso 0.30 1 calc PR B 2
H14I H 0.2527 0.4678 0.7669 0.065 Uiso 0.30 1 calc PR B 2
C15E C 0.442(2) 0.5765(15) 0.7556(9) 0.047(7) Uani 0.30 1 d PDU B 2
H15G H 0.4390 0.5898 0.7868 0.070 Uiso 0.30 1 calc PR B 2
H15H H 0.4426 0.6200 0.7375 0.070 Uiso 0.30 1 calc PR B 2
H15I H 0.5041 0.5487 0.7528 0.070 Uiso 0.30 1 calc PR B 2
O6D O 0.3813(4) 0.3999(3) 0.61493(17) 0.0332(12) Uani 1 1 d . . .
N6D N 0.5449(11) 0.4238(7) 0.6029(5) 0.120(4) Uani 1 1 d DU . .
C16D C 0.4708(7) 0.4151(5) 0.6263(3) 0.044(2) Uani 1 1 d . B .
C18D C 0.6548(14) 0.4354(10) 0.6225(6) 0.136(7) Uani 1 1 d U B .
H18A H 0.6988 0.4411 0.5984 0.204 Uiso 1 1 calc R . .
H18B H 0.6778 0.3941 0.6408 0.204 Uiso 1 1 calc R . .
H18C H 0.6588 0.4787 0.6409 0.204 Uiso 1 1 calc R . .
C17D C 0.5191(16) 0.4340(11) 0.5539(5) 0.156(6) Uani 1 1 d DU B .
H17A H 0.5822 0.4401 0.5396 0.234 Uiso 1 1 calc R . .
H17B H 0.4762 0.4767 0.5486 0.234 Uiso 1 1 calc R . .
H17C H 0.4819 0.3920 0.5414 0.234 Uiso 1 1 calc R . .
C1S C 1.0270(10) 0.3376(7) 0.8681(4) 0.079(3) Uani 1 1 d U . .
C2S C 1.1754(8) 0.3912(7) 0.9038(5) 0.085(4) Uani 1 1 d . . .
H2S1 H 1.2132 0.4365 0.9049 0.111 Uiso 1 1 calc R . .
H2S2 H 1.2190 0.3526 0.8944 0.111 Uiso 1 1 calc R . .
H2S3 H 1.1551 0.3802 0.9333 0.111 Uiso 1 1 calc R . .
C3S C 1.0803(9) 0.4516(5) 0.8418(4) 0.071(3) Uani 1 1 d . . .
H3S1 H 1.1295 0.4902 0.8495 0.106 Uiso 1 1 calc R . .
H3S2 H 1.0106 0.4708 0.8403 0.106 Uiso 1 1 calc R . .
H3S3 H 1.0923 0.4313 0.8130 0.106 Uiso 1 1 calc R . .
O2S O 0.5768(18) 0.2405(12) 0.5918(7) 0.124(8) Uani 0.50 1 d PU C 1
O3S O 0.671(3) 0.380(2) 0.4378(14) 0.244(17) Uani 0.50 1 d PU D 1
O4S O 0.7252(16) 0.2586(11) 0.4035(7) 0.112(7) Uani 0.50 1 d PU E 1
O5S O 0.772(2) 0.4832(16) 0.5015(10) 0.175(11) Uani 0.50 1 d PU F 1
O2T O 0.5937(10) 0.1720(7) 0.5723(5) 0.060(3) Uani 0.50 1 d PU G 2
O3T O 0.608(3) 0.274(2) 0.4621(13) 0.269(19) Uani 0.50 1 d PU H 2
O4T O 0.8366(19) 0.4355(14) 0.5437(8) 0.135(8) Uani 0.50 1 d PU I 2
O5T O 0.869(2) 0.4852(15) 0.4643(10) 0.166(10) Uani 0.50 1 d PU J 2

loop_
_atom_site_aniso_label
_atom_site_aniso_U_11
_atom_site_aniso_U_22
_atom_site_aniso_U_33
_atom_site_aniso_U_23
_atom_site_aniso_U_13
_atom_site_aniso_U_12
W1 0.01265(12) 0.01185(10) 0.01029(11) -0.00187(9) -0.00384(9) 0.00070(8)
W3 0.04377(19) 0.02239(14) 0.00999(13) -0.00062(11) -0.00359(12) -0.01017(12)
W2 0.01626(12) 0.01512(11) 0.00997(11) 0.00084(9) -0.00281(9) 0.00226(9)
Eu1 0.01552(15) 0.02288(15) 0.00974(14) 0.00095(12) -0.00202(11) -0.00279(12)
Eu2 0.00972(14) 0.01029(13) 0.00872(13) -0.00030(10) -0.00266(11) 0.00064(10)
Eu3 0.02143(17) 0.01829(15) 0.01057(14) 0.00069(11) -0.00477(12) 0.00276(11)
O1L 0.026(3) 0.040(3) 0.022(3) 0.000(2) 0.006(2) 0.011(2)
O2L 0.034(3) 0.031(3) 0.031(3) -0.004(2) -0.007(2) -0.015(2)
O3L 0.015(2) 0.022(2) 0.025(3) -0.0055(19) -0.0073(19) -0.0010(17)
O4L 0.012(2) 0.015(2) 0.033(3) -0.0009(19) -0.011(2) 0.0028(16)
O5L 0.044(4) 0.044(3) 0.044(4) 0.022(3) 0.009(3) 0.027(3)
O6L 0.020(2) 0.039(3) 0.024(2) 0.009(2) 0.004(2) 0.005(2)
O1D 0.024(3) 0.049(3) 0.037(3) 0.023(3) -0.010(2) 0.004(2)
O2D 0.030(3) 0.025(2) 0.021(3) 0.002(2) 0.002(2) -0.0032(19)
O4D 0.024(3) 0.028(2) 0.020(2) 0.0057(19) 0.000(2) 0.0009(19)
O7D 0.046(3) 0.024(3) 0.025(3) -0.003(2) 0.003(2) 0.012(2)
O8D 0.031(3) 0.029(3) 0.031(3) -0.007(2) -0.013(2) 0.000(2)
O9D 0.017(2) 0.018(2) 0.015(2) -0.0011(17) 0.0042(18) -0.0035(16)
O10D 0.0021(19) 0.021(2) 0.019(2) -0.0028(17) -0.0008(16) 0.0026(15)
O11D 0.017(2) 0.013(2) 0.022(2) -0.0015(17) -0.0007(19) -0.0024(16)
O1S 0.099(4) 0.081(4) 0.101(4) 0.007(4) 0.033(4) -0.010(4)
N1A 0.021(3) 0.023(3) 0.022(3) -0.002(2) 0.001(2) 0.005(2)
N2A 0.011(3) 0.015(2) 0.021(3) -0.005(2) 0.000(2) 0.0007(18)
N3A 0.034(4) 0.021(3) 0.024(3) 0.004(2) -0.002(3) 0.012(2)
N4A 0.026(3) 0.023(3) 0.017(3) -0.001(2) -0.004(2) 0.004(2)
N5A 0.053(5) 0.037(4) 0.033(4) 0.000(3) 0.002(3) -0.012(3)
N6A 0.024(3) 0.027(3) 0.022(3) -0.002(2) 0.002(3) 0.001(2)
N7A 0.019(3) 0.022(3) 0.018(3) 0.004(2) 0.000(2) 0.004(2)
N8A 0.040(4) 0.020(3) 0.026(3) -0.001(2) -0.012(3) 0.001(2)
N1B 0.038(4) 0.049(4) 0.034(4) -0.014(3) 0.002(3) 0.015(3)
N2B 0.041(4) 0.028(3) 0.026(3) 0.007(3) -0.003(3) -0.007(3)
N3B 0.027(4) 0.044(4) 0.032(3) -0.010(3) 0.006(3) -0.003(3)
N4B 0.013(3) 0.014(3) 0.023(3) 0.001(2) -0.008(2) -0.0037(19)
N5B 0.032(4) 0.038(3) 0.024(3) -0.007(3) 0.001(3) -0.008(3)
N6B 0.033(4) 0.023(3) 0.028(3) 0.001(3) 0.001(3) 0.003(2)
N7B 0.027(3) 0.021(3) 0.018(3) -0.001(2) 0.000(2) 0.001(2)
N8B 0.040(4) 0.020(3) 0.025(3) 0.006(2) -0.007(3) -0.005(2)
N1C 0.041(4) 0.035(3) 0.015(3) -0.001(3) 0.000(3) -0.018(3)
N2C 0.050(4) 0.020(3) 0.014(3) 0.001(2) -0.004(3) 0.009(3)
N3C 0.061(6) 0.071(6) 0.063(6) 0.039(5) -0.013(5) -0.022(5)
N4C 0.078(6) 0.034(4) 0.041(4) -0.013(3) 0.014(4) -0.018(4)
N5C 0.049(5) 0.057(5) 0.043(5) 0.011(4) 0.004(4) -0.013(4)
N6C 0.085(6) 0.045(4) 0.037(4) 0.013(3) -0.023(4) -0.039(4)
N7C 0.075(6) 0.040(4) 0.037(4) -0.006(3) -0.018(4) 0.013(4)
N8C 0.066(6) 0.056(5) 0.068(6) -0.009(5) -0.010(5) 0.010(4)
N1L 0.018(3) 0.035(3) 0.014(3) -0.002(2) -0.002(2) -0.007(2)
N2L 0.014(3) 0.032(3) 0.021(3) 0.007(2) 0.004(2) -0.002(2)
N3L 0.024(3) 0.027(3) 0.017(3) -0.001(2) -0.001(2) 0.009(2)
N4L 0.007(2) 0.017(2) 0.012(2) 0.0012(19) -0.001(2) 0.0009(18)
N5L 0.011(2) 0.013(2) 0.012(2) -0.0035(18) 0.002(2) 0.0066(18)
N6L 0.010(3) 0.015(2) 0.015(3) -0.0031(19) -0.002(2) 0.0016(18)
N7L 0.027(3) 0.023(3) 0.014(3) 0.005(2) -0.001(2) 0.003(2)
N8L 0.021(3) 0.024(3) 0.022(3) 0.002(2) -0.002(2) 0.000(2)
N9L 0.016(3) 0.027(3) 0.019(3) 0.006(2) -0.005(2) 0.000(2)
N1D 0.079(9) 0.151(12) 0.135(11) 0.082(10) 0.005(8) 0.055(8)
N2D 0.030(3) 0.024(3) 0.025(3) 0.000(2) -0.003(3) -0.009(2)
N4D 0.025(3) 0.015(3) 0.022(3) 0.000(2) 0.000(2) -0.004(2)
N7D 0.056(5) 0.023(3) 0.026(3) -0.004(3) -0.013(3) 0.016(3)
N8D 0.036(5) 0.087(6) 0.081(7) -0.040(5) -0.030(5) 0.001(4)
N9D 0.022(3) 0.019(3) 0.017(3) -0.005(2) 0.003(2) -0.005(2)
N10D 0.017(3) 0.015(2) 0.022(3) -0.005(2) -0.001(2) 0.009(2)
N11D 0.026(3) 0.009(2) 0.022(3) 0.006(2) -0.013(2) -0.004(2)
N1S 0.061(6) 0.090(7) 0.082(7) -0.018(6) 0.016(6) -0.005(5)
C1A 0.026(4) 0.010(3) 0.016(3) -0.006(2) 0.001(3) 0.005(2)
C2A 0.006(3) 0.013(3) 0.012(3) -0.001(2) -0.003(2) 0.000(2)
C3A 0.018(3) 0.016(3) 0.024(4) -0.010(3) -0.007(3) 0.007(2)
C4A 0.027(4) 0.011(3) 0.013(3) -0.004(2) -0.008(3) 0.001(2)
C5A 0.024(3) 0.024(3) 0.013(3) 0.002(3) 0.000(3) -0.005(3)
C6A 0.018(3) 0.016(2) 0.013(3) -0.010(2) 0.003(2) 0.002(2)
C7A 0.015(3) 0.017(3) 0.019(3) -0.001(2) -0.003(3) 0.000(2)
C8A 0.025(4) 0.015(3) 0.014(3) 0.000(2) -0.009(3) -0.002(2)
C1B 0.030(4) 0.034(4) 0.011(3) 0.000(3) 0.002(3) 0.005(3)
C2B 0.026(4) 0.030(4) 0.008(3) 0.003(3) -0.003(3) -0.005(3)
C3B 0.030(4) 0.021(4) 0.019(3) -0.005(3) -0.005(3) -0.005(3)
C4B 0.009(3) 0.014(3) 0.020(3) -0.003(2) -0.004(2) 0.000(2)
C5B 0.023(3) 0.018(3) 0.013(3) -0.003(2) 0.000(3) -0.007(2)
C6B 0.026(4) 0.013(3) 0.019(3) 0.000(2) -0.004(3) -0.007(2)
C7B 0.018(3) 0.015(3) 0.018(3) 0.001(2) -0.007(3) 0.001(2)
C8B 0.034(4) 0.021(3) 0.014(3) -0.002(3) -0.009(3) 0.002(3)
C1C 0.041(4) 0.022(4) 0.020(4) -0.005(3) 0.000(3) -0.012(3)
C2C 0.038(4) 0.018(3) 0.017(3) 0.005(3) -0.003(3) -0.001(3)
C3C 0.054(5) 0.034(4) 0.021(4) 0.007(3) -0.010(4) -0.008(4)
C4C 0.056(6) 0.031(4) 0.025(4) -0.005(3) 0.011(4) -0.020(4)
C5C 0.049(5) 0.036(4) 0.021(4) 0.004(3) 0.000(4) -0.020(4)
C6C 0.070(6) 0.034(4) 0.017(4) 0.005(3) -0.002(4) -0.023(4)
C7C 0.058(6) 0.033(4) 0.021(4) -0.001(3) -0.015(4) -0.016(4)
C8C 0.053(6) 0.030(4) 0.032(4) -0.007(3) -0.006(4) 0.004(4)
C1L 0.042(4) 0.023(3) 0.013(3) 0.001(3) -0.008(3) -0.006(3)
C2L 0.037(5) 0.036(4) 0.020(4) 0.000(3) -0.010(3) -0.006(3)
C3L 0.025(4) 0.027(4) 0.024(4) 0.003(3) -0.007(3) -0.007(3)
C4L 0.021(4) 0.033(4) 0.023(4) 0.009(3) 0.001(3) -0.003(3)
C5L 0.027(4) 0.036(4) 0.031(4) 0.007(3) 0.000(3) -0.009(3)
C6L 0.019(4) 0.050(5) 0.037(5) 0.011(4) 0.011(3) -0.005(3)
C7L 0.024(4) 0.051(5) 0.027(4) 0.012(3) 0.006(3) 0.003(3)
C8L 0.015(3) 0.033(3) 0.023(3) 0.007(3) 0.004(3) 0.007(3)
C9L 0.021(3) 0.034(3) 0.012(3) 0.010(3) 0.003(3) 0.012(3)
C10L 0.033(4) 0.037(4) 0.021(4) -0.010(3) 0.001(3) 0.014(3)
C11L 0.027(4) 0.029(4) 0.022(4) -0.007(3) -0.001(3) 0.005(3)
C12L 0.039(5) 0.039(4) 0.021(4) 0.007(3) 0.001(3) 0.001(3)
C13L 0.067(6) 0.036(4) 0.027(4) 0.005(3) 0.005(4) 0.012(4)
C14L 0.049(5) 0.039(4) 0.022(4) 0.005(3) 0.000(4) 0.007(4)
C16L 0.045(5) 0.030(4) 0.059(6) -0.015(4) 0.012(5) 0.001(4)
C15L 0.039(5) 0.048(5) 0.053(6) 0.022(4) 0.004(4) 0.028(4)
C17L 0.036(4) 0.029(4) 0.032(4) -0.002(3) 0.003(3) 0.009(3)
C18L 0.010(3) 0.029(3) 0.011(3) -0.003(2) -0.005(2) 0.002(2)
C19L 0.020(4) 0.024(3) 0.031(4) -0.008(3) -0.014(3) 0.003(3)
C20L 0.010(3) 0.022(3) 0.015(3) -0.002(2) 0.004(2) 0.002(2)
C21L 0.013(3) 0.017(3) 0.012(3) -0.001(2) -0.003(2) 0.000(2)
C22L 0.021(3) 0.013(3) 0.023(3) -0.003(2) -0.003(3) 0.000(2)
C23L 0.026(4) 0.013(3) 0.032(4) -0.005(3) -0.010(3) 0.002(2)
C24L 0.017(3) 0.019(3) 0.034(4) -0.001(3) -0.012(3) 0.002(2)
C25L 0.009(3) 0.017(3) 0.010(3) -0.001(2) 0.002(2) -0.002(2)
C26L 0.012(3) 0.017(3) 0.020(3) -0.001(2) -0.004(3) 0.006(2)
C27L 0.017(3) 0.019(3) 0.026(4) -0.003(3) -0.007(3) -0.004(2)
C28L 0.008(3) 0.015(3) 0.017(3) -0.001(2) -0.005(2) -0.002(2)
C29L 0.013(3) 0.017(3) 0.019(3) -0.003(2) 0.002(2) -0.002(2)
C30L 0.011(3) 0.045(4) 0.027(4) 0.006(3) 0.005(3) 0.004(3)
C31L 0.016(3) 0.022(3) 0.039(4) 0.010(3) -0.004(3) 0.006(2)
C32L 0.012(3) 0.029(3) 0.013(3) -0.006(3) 0.000(2) -0.002(2)
C33L 0.023(4) 0.030(4) 0.031(4) -0.017(3) 0.007(3) -0.001(3)
C34L 0.012(3) 0.031(4) 0.028(4) -0.010(3) 0.003(3) -0.005(2)
C35L 0.044(5) 0.023(3) 0.017(3) 0.006(3) -0.003(3) 0.008(3)
C36L 0.049(6) 0.049(5) 0.038(5) 0.026(4) 0.015(4) 0.021(4)
C37L 0.029(4) 0.019(3) 0.029(4) 0.010(3) 0.000(3) 0.004(3)
C38L 0.028(4) 0.027(4) 0.025(4) 0.005(3) 0.000(3) 0.006(3)
C39L 0.033(4) 0.033(4) 0.037(5) 0.005(3) 0.005(4) 0.012(3)
C40L 0.026(4) 0.038(4) 0.042(5) -0.007(4) 0.000(4) 0.015(3)
C41L 0.022(4) 0.038(4) 0.028(4) 0.003(3) 0.001(3) 0.004(3)
C42L 0.027(4) 0.027(3) 0.021(3) -0.001(3) 0.000(3) 0.004(3)
C43L 0.027(4) 0.031(3) 0.018(3) 0.007(3) 0.001(3) -0.006(3)
C44L 0.023(4) 0.044(4) 0.024(4) 0.010(3) -0.005(3) 0.000(3)
C45L 0.019(3) 0.026(4) 0.024(4) 0.011(3) -0.002(3) 0.000(2)
C46L 0.026(4) 0.074(6) 0.029(4) 0.029(4) 0.001(4) 0.002(4)
C47L 0.078(5) 0.087(5) 0.066(5) 0.018(4) -0.003(4) -0.024(4)
C48L 0.078(8) 0.064(6) 0.031(5) 0.030(4) 0.010(5) 0.014(5)
C49L 0.029(4) 0.033(4) 0.029(4) 0.011(3) 0.006(3) 0.004(3)
C50L 0.044(5) 0.037(4) 0.065(6) 0.024(4) 0.011(5) -0.001(4)
C51L 0.059(6) 0.035(4) 0.036(5) 0.007(4) -0.016(4) -0.005(4)
C1D 0.042(6) 0.114(9) 0.043(6) 0.020(6) 0.014(5) 0.028(6)
C2D 0.173(10) 0.183(10) 0.188(10) 0.004(5) 0.019(5) -0.011(5)
C3D 0.112(7) 0.129(7) 0.116(7) 0.022(5) 0.015(5) 0.014(5)
C4D 0.029(4) 0.031(4) 0.019(3) -0.001(3) -0.003(3) -0.009(3)
C5D 0.038(5) 0.043(5) 0.047(5) 0.009(4) 0.005(4) -0.023(4)
C6D 0.069(6) 0.027(4) 0.033(5) -0.006(3) -0.018(4) -0.010(4)
C10D 0.025(4) 0.019(3) 0.020(3) 0.004(3) -0.006(3) -0.004(2)
C11D 0.036(4) 0.021(3) 0.022(4) -0.004(3) 0.010(3) -0.006(3)
C12D 0.019(4) 0.031(4) 0.038(4) 0.008(3) -0.004(3) 0.000(3)
C19D 0.045(5) 0.018(3) 0.027(4) -0.002(3) 0.009(3) 0.009(3)
C20D 0.073(5) 0.068(4) 0.059(5) -0.012(4) -0.008(4) 0.023(4)
C21D 0.111(10) 0.035(5) 0.047(6) -0.014(4) -0.005(6) 0.029(5)
C22D 0.033(5) 0.094(8) 0.048(6) -0.029(5) -0.006(4) 0.000(5)
C23D 0.096(6) 0.119(6) 0.101(6) -0.006(5) 0.007(4) -0.008(5)
C24D 0.040(6) 0.077(8) 0.096(9) -0.010(7) 0.009(6) 0.002(5)
C25D 0.012(3) 0.020(3) 0.023(3) -0.004(3) 0.007(3) -0.006(2)
C26D 0.044(5) 0.030(4) 0.025(4) -0.004(3) 0.018(3) -0.010(3)
C27D 0.032(4) 0.032(4) 0.023(4) 0.007(3) 0.004(3) 0.000(3)
C28D 0.013(3) 0.021(3) 0.012(3) 0.001(2) 0.000(2) 0.006(2)
C29D 0.039(5) 0.017(3) 0.039(4) -0.003(3) -0.011(4) 0.006(3)
C30D 0.031(4) 0.016(3) 0.029(4) -0.003(3) 0.001(3) 0.001(3)
C31D 0.020(3) 0.020(3) 0.023(3) 0.001(3) -0.011(3) -0.003(3)
C32D 0.052(4) 0.024(3) 0.056(4) 0.012(3) -0.014(3) -0.003(3)
C33D 0.020(4) 0.023(3) 0.026(4) 0.001(3) -0.012(3) -0.008(3)
O12D 0.024(3) 0.018(2) 0.016(2) 0.0001(17) 0.0041(19) 0.0010(17)
N12D 0.015(3) 0.024(3) 0.014(3) 0.002(2) 0.002(2) 0.001(2)
C34D 0.024(3) 0.020(3) 0.013(3) 0.003(2) 0.000(3) 0.008(2)
C35D 0.026(4) 0.036(4) 0.022(4) -0.004(3) 0.001(3) -0.002(3)
C36D 0.027(4) 0.034(4) 0.017(3) 0.004(3) 0.010(3) 0.006(3)
O3D 0.016(3) 0.042(3) 0.026(3) -0.010(2) 0.009(2) 0.001(2)
N3D 0.041(4) 0.089(4) 0.063(4) -0.013(3) 0.026(3) -0.012(3)
C7D 0.083(5) 0.083(5) 0.071(5) -0.001(4) 0.018(4) 0.008(4)
C8D 0.166(9) 0.175(9) 0.167(9) 0.001(5) 0.006(5) -0.004(5)
C9D 0.121(7) 0.132(7) 0.124(7) -0.010(5) 0.015(5) -0.001(5)
O5D 0.038(3) 0.025(3) 0.024(3) -0.006(2) -0.020(2) 0.006(2)
N5D 0.029(3) 0.023(3) 0.028(3) -0.008(2) -0.010(3) 0.006(2)
C13D 0.027(6) 0.026(5) 0.030(6) -0.015(4) -0.015(5) 0.016(4)
C14D 0.027(6) 0.032(6) 0.042(7) 0.003(5) -0.009(5) -0.001(4)
C15D 0.080(10) 0.027(6) 0.021(6) -0.012(4) -0.014(6) 0.027(6)
C13E 0.014(11) 0.020(10) 0.033(13) -0.008(9) 0.012(10) -0.010(8)
C14E 0.044(10) 0.041(10) 0.044(10) -0.001(8) 0.002(8) 0.012(8)
C15E 0.045(8) 0.048(8) 0.047(8) -0.002(5) 0.006(5) 0.000(5)
O6D 0.029(3) 0.040(3) 0.029(3) 0.014(2) -0.010(2) 0.005(2)
N6D 0.101(6) 0.133(6) 0.130(5) -0.015(4) 0.033(4) 0.006(4)
C16D 0.039(5) 0.070(6) 0.025(4) 0.010(4) 0.014(4) -0.009(4)
C18D 0.129(8) 0.143(8) 0.136(8) -0.006(5) 0.010(5) -0.007(5)
C17D 0.160(8) 0.167(7) 0.139(5) -0.002(5) 0.008(5) 0.005(5)
C1S 0.093(7) 0.075(6) 0.074(6) 0.007(6) 0.026(6) 0.014(6)
C2S 0.025(6) 0.114(10) 0.113(11) -0.025(8) -0.014(6) -0.001(6)
C3S 0.072(8) 0.046(6) 0.098(10) 0.000(6) 0.028(7) -0.004(5)
O2S 0.124(9) 0.126(9) 0.123(9) -0.008(5) 0.012(5) 0.001(5)
O3S 0.249(17) 0.240(17) 0.242(17) 0.001(5) 0.027(5) 0.002(5)
O4S 0.108(8) 0.109(8) 0.119(8) 0.003(5) 0.006(5) 0.002(5)
O5S 0.177(12) 0.173(12) 0.176(12) 0.002(5) 0.017(5) -0.001(5)
O2T 0.062(5) 0.053(5) 0.061(5) -0.004(4) -0.007(4) 0.008(4)
O3T 0.27(2) 0.27(2) 0.27(2) -0.004(5) 0.026(5) 0.003(5)
O4T 0.130(9) 0.136(9) 0.139(9) -0.011(5) 0.015(5) -0.014(5)
O5T 0.167(11) 0.161(11) 0.169(11) -0.003(5) 0.011(5) 0.003(5)

loop_
_atom_type_symbol
_atom_type_description
_atom_type_scat_dispersion_real
_atom_type_scat_dispersion_imag
_atom_type_scat_source
Eu Eu -0.1578 3.6682 'International Tables Vol C Tables 4.2.6.8 and 6.1.1.4'
W W -0.8490 6.8722 'International Tables Vol C Tables 4.2.6.8 and 6.1.1.4'
C C 0.0033 0.0016 'International Tables Vol C Tables 4.2.6.8 and 6.1.1.4'
H H 0.0000 0.0000 'International Tables Vol C Tables 4.2.6.8 and 6.1.1.4'
N N 0.0061 0.0033 'International Tables Vol C Tables 4.2.6.8 and 6.1.1.4'
O O 0.0106 0.0060 'International Tables Vol C Tables 4.2.6.8 and 6.1.1.4'

loop_
_geom_angle_atom_site_label_1
_geom_angle_atom_site_label_2
_geom_angle_atom_site_label_3
_geom_angle
_geom_angle_site_symmetry_1
C4A W1 C5A 142.2(2) .
C4A W1 C2A 77.4(2) .
C5A W1 C2A 117.0(2) .
C4A W1 C7A 72.0(2) .
C5A W1 C7A 77.2(2) .
C2A W1 C7A 140.9(2) .
C4A W1 C3A 73.5(2) .
C5A W1 C3A 141.7(2) .
C2A W1 C3A 76.4(2) .
C7A W1 C3A 116.1(2) .
C4A W1 C6A 114.6(2) .
C5A W1 C6A 76.2(2) .
C2A W1 C6A 142.6(2) .
C7A W1 C6A 74.1(2) .
C3A W1 C6A 74.0(2) .
C4A W1 C8A 78.0(2) .
C5A W1 C8A 74.4(2) .
C2A W1 C8A 72.4(2) .
C7A W1 C8A 77.8(2) .
C3A W1 C8A 141.5(2) .
C6A W1 C8A 143.0(2) .
C4A W1 C1A 140.8(2) .
C5A W1 C1A 75.0(2) .
C2A W1 C1A 71.3(2) .
C7A W1 C1A 145.6(2) .
C3A W1 C1A 76.6(2) .
C6A W1 C1A 79.9(2) .
C8A W1 C1A 113.1(2) .
C4C W3 C2C 144.3(3) .
C4C W3 C7C 141.7(3) .
C2C W3 C7C 73.1(3) .
C4C W3 C6C 80.5(3) .
C2C W3 C6C 74.2(3) .
C7C W3 C6C 114.4(3) .
C4C W3 C8C 73.7(3) .
C2C W3 C8C 75.9(3) .
C7C W3 C8C 142.5(3) .
C6C W3 C8C 75.9(3) .
C4C W3 C1C 73.2(3) .
C2C W3 C1C 140.2(2) .
C7C W3 C1C 74.8(3) .
C6C W3 C1C 141.9(3) .
C8C W3 C1C 120.6(3) .
C4C W3 C3C 109.6(3) .
C2C W3 C3C 78.7(3) .
C7C W3 C3C 80.2(3) .
C6C W3 C3C 143.1(3) .
C8C W3 C3C 73.5(3) .
C1C W3 C3C 73.3(3) .
C4C W3 C5C 78.6(3) .
C2C W3 C5C 116.5(3) .
C7C W3 C5C 73.1(3) .
C6C W3 C5C 73.3(3) .
C8C W3 C5C 141.3(3) .
C1C W3 C5C 74.8(3) .
C3C W3 C5C 142.6(3) .
C2B W2 C1B 78.5(3) .
C2B W2 C7B 73.4(2) .
C1B W2 C7B 77.0(2) .
C2B W2 C3B 77.8(3) .
C1B W2 C3B 73.5(3) .
C7B W2 C3B 142.1(2) .
C2B W2 C5B 109.5(2) .
C1B W2 C5B 143.8(2) .
C7B W2 C5B 72.2(2) .
C3B W2 C5B 142.2(2) .
C2B W2 C6B 75.5(2) .
C1B W2 C6B 142.0(3) .
C7B W2 C6B 120.2(2) .
C3B W2 C6B 74.4(2) .
C5B W2 C6B 72.1(2) .
C2B W2 C8B 142.4(2) .
C1B W2 C8B 74.2(3) .
C7B W2 C8B 75.7(2) .
C3B W2 C8B 117.3(3) .
C5B W2 C8B 80.1(2) .
C6B W2 C8B 139.9(2) .
C2B W2 C4B 145.5(2) .
C1B W2 C4B 113.6(2) .
C7B W2 C4B 139.5(2) .
C3B W2 C4B 75.5(2) .
C5B W2 C4B 80.3(2) .
C6B W2 C4B 76.6(2) .
C8B W2 C4B 70.7(2) .
O3D Eu1 O2D 86.93(17) .
O3D Eu1 O1D 140.86(18) .
O2D Eu1 O1D 78.95(17) .
O3D Eu1 O4D 79.03(17) .
O2D Eu1 O4D 139.33(16) .
O1D Eu1 O4D 133.21(17) .
O3D Eu1 N1C 70.9(2) .
O2D Eu1 N1C 71.37(17) .
O1D Eu1 N1C 70.0(2) .
O4D Eu1 N1C 135.76(19) .
O3D Eu1 N3L 140.21(18) .
O2D Eu1 N3L 83.58(17) .
O1D Eu1 N3L 74.49(18) .
O4D Eu1 N3L 83.42(16) .
N1C Eu1 N3L 139.55(19) .
O3D Eu1 N1L 84.46(17) .
O2D Eu1 N1L 140.27(17) .
O1D Eu1 N1L 83.68(19) .
O4D Eu1 N1L 76.42(17) .
N1C Eu1 N1L 69.15(18) .
N3L Eu1 N1L 125.49(18) .
O3D Eu1 N7A 71.21(16) .
O2D Eu1 N7A 70.47(16) .
O1D Eu1 N7A 134.32(18) .
O4D Eu1 N7A 68.88(16) .
N1C Eu1 N7A 126.70(18) .
N3L Eu1 N7A 69.19(17) .
N1L Eu1 N7A 140.51(17) .
O3D Eu1 N2L 136.85(17) .
O2D Eu1 N2L 136.21(17) .
O1D Eu1 N2L 65.97(17) .
O4D Eu1 N2L 67.26(16) .
N1C Eu1 N2L 116.33(18) .
N3L Eu1 N2L 62.94(18) .
N1L Eu1 N2L 62.55(17) .
N7A Eu1 N2L 116.97(16) .
O11D Eu2 O12D 78.31(14) .
O11D Eu2 O9D 140.33(15) .
O12D Eu2 O9D 135.84(14) .
O11D Eu2 O10D 84.90(14) .
O12D Eu2 O10D 139.73(14) .
O9D Eu2 O10D 77.21(14) .
O11D Eu2 N4L 140.17(15) .
O12D Eu2 N4L 79.05(15) .
O9D Eu2 N4L 76.19(15) .
O10D Eu2 N4L 91.76(14) .
O11D Eu2 N6L 81.06(15) .
O12D Eu2 N6L 77.18(15) .
O9D Eu2 N6L 87.67(15) .
O10D Eu2 N6L 135.99(15) .
N4L Eu2 N6L 124.64(15) .
O11D Eu2 N2A 70.50(15) .
O12D Eu2 N2A 134.59(16) .
O9D Eu2 N2A 70.14(15) .
O10D Eu2 N2A 69.75(15) .
N4L Eu2 N2A 144.28(15) .
N6L Eu2 N2A 66.24(15) .
O11D Eu2 N4B 71.32(15) .
O12D Eu2 N4B 70.10(16) .
O9D Eu2 N4B 131.44(15) .
O10D Eu2 N4B 69.89(15) .
N4L Eu2 N4B 70.32(15) .
N6L Eu2 N4B 140.49(16) .
N2A Eu2 N4B 125.79(16) .
O11D Eu2 N5L 134.06(15) .
O12D Eu2 N5L 67.98(14) .
O9D Eu2 N5L 68.26(14) .
O10D Eu2 N5L 140.67(14) .
N4L Eu2 N5L 62.69(15) .
N6L Eu2 N5L 62.11(15) .
N2A Eu2 N5L 113.07(15) .
N4B Eu2 N5L 121.11(15) .
O7D Eu3 O6D 85.75(19) .
O7D Eu3 O8D 81.20(18) .
O6D Eu3 O8D 141.47(18) .
O7D Eu3 O5D 138.45(18) .
O6D Eu3 O5D 76.61(19) .
O8D Eu3 O5D 133.92(17) .
O7D Eu3 N2C 71.49(17) .
O6D Eu3 N2C 70.6(2) .
O8D Eu3 N2C 70.88(19) .
O5D Eu3 N2C 133.17(18) .
O7D Eu3 N7L 141.51(17) .
O6D Eu3 N7L 85.86(17) .
O8D Eu3 N7L 82.36(17) .
O5D Eu3 N7L 74.95(16) .
N2C Eu3 N7L 70.28(17) .
O7D Eu3 N7B 70.94(17) .
O6D Eu3 N7B 71.69(17) .
O8D Eu3 N7B 135.10(17) .
O5D Eu3 N7B 67.88(16) .
N2C Eu3 N7B 127.78(18) .
N7L Eu3 N7B 139.91(17) .
O7D Eu3 N9L 82.63(17) .
O6D Eu3 N9L 139.96(17) .
O8D Eu3 N9L 73.90(17) .
O5D Eu3 N9L 87.22(18) .
N2C Eu3 N9L 138.75(19) .
N7L Eu3 N9L 125.22(17) .
N7B Eu3 N9L 68.29(16) .
O7D Eu3 N8L 136.37(18) .
O6D Eu3 N8L 137.75(17) .
O8D Eu3 N8L 65.77(17) .
O5D Eu3 N8L 68.23(17) .
N2C Eu3 N8L 118.92(19) .
N7L Eu3 N8L 63.33(17) .
N7B Eu3 N8L 113.30(17) .
N9L Eu3 N8L 61.94(17) .
C9L O1L C10L 104.9(5) .
C3L O2L C2L 104.5(5) .
C20L O3L C19L 105.0(5) .
C26L O4L C27L 104.8(4) .
C37L O5L C36L 106.8(6) .
C43L O6L C44L 103.7(5) .
C1D O1D Eu1 137.8(6) .
C4D O2D Eu1 129.3(4) .
C10D O4D Eu1 135.1(4) .
C19D O7D Eu3 149.2(5) .
C22D O8D Eu3 141.6(6) .
C25D O9D Eu2 131.6(4) .
C28D O10D Eu2 126.6(4) .
C31D O11D Eu2 137.5(4) .
C2A N2A Eu2 177.1(5) 1_656
C7A N7A Eu1 172.9(5) .
C4B N4B Eu2 168.3(5) .
C7B N7B Eu3 173.3(5) .
C1C N1C Eu1 173.4(6) .
C2C N2C Eu3 168.2(6) .
C3L N1L C1L 106.6(6) .
C3L N1L Eu1 118.6(5) .
C1L N1L Eu1 134.5(4) .
C8L N2L C4L 118.4(6) .
C8L N2L Eu1 120.6(4) .
C4L N2L Eu1 120.8(4) .
C9L N3L C11L 107.3(5) .
C9L N3L Eu1 118.8(5) .
C11L N3L Eu1 133.9(4) .
C20L N4L C18L 105.8(5) .
C20L N4L Eu2 120.9(4) .
C18L N4L Eu2 133.2(4) .
C25L N5L C21L 118.7(5) .
C25L N5L Eu2 121.0(4) .
C21L N5L Eu2 120.4(4) .
C26L N6L C28L 106.7(5) .
C26L N6L Eu2 118.7(4) .
C28L N6L Eu2 134.4(3) .
C37L N7L C35L 106.6(5) .
C37L N7L Eu3 119.2(4) .
C35L N7L Eu3 134.0(4) .
C42L N8L C38L 116.3(6) .
C42L N8L Eu3 122.8(4) .
C38L N8L Eu3 120.4(4) .
C43L N9L C45L 106.3(5) .
C43L N9L Eu3 119.1(4) .
C45L N9L Eu3 134.5(4) .
C1D N1D C3D 127.2(14) .
C1D N1D C2D 116.9(12) .
C3D N1D C2D 113.8(15) .
C4D N2D C6D 122.7(6) .
C4D N2D C5D 118.6(6) .
C6D N2D C5D 117.9(6) .
C10D N4D C11D 123.4(6) .
C10D N4D C12D 120.4(6) .
C11D N4D C12D 116.2(6) .
C19D N7D C21D 121.5(7) .
C19D N7D C20D 122.8(7) .
C21D N7D C20D 115.7(7) .
C22D N8D C23D 123.3(11) .
C22D N8D C24D 119.8(8) .
C23D N8D C24D 116.8(10) .
C25D N9D C26D 122.1(6) .
C25D N9D C27D 121.4(5) .
C26D N9D C27D 116.4(6) .
C28D N10D C30D 123.2(6) .
C28D N10D C29D 119.9(5) .
C30D N10D C29D 116.8(5) .
C31D N11D C33D 122.1(5) .
C31D N11D C32D 119.7(6) .
C33D N11D C32D 117.9(6) .
C2S N1S C1S 119.3(12) .
C2S N1S C3S 123.0(11) .
C1S N1S C3S 115.4(11) .
N1A C1A W1 175.8(5) .
N2A C2A W1 177.9(5) 1_454
N3A C3A W1 178.0(6) .
N4A C4A W1 178.1(5) .
N5A C5A W1 179.0(6) .
N6A C6A W1 177.4(6) .
N7A C7A W1 179.0(6) .
N8A C8A W1 176.9(6) .
N1B C1B W2 178.4(7) .
N2B C2B W2 176.4(6) .
N3B C3B W2 179.0(6) .
N4B C4B W2 178.5(5) .
N5B C5B W2 176.1(5) .
N6B C6B W2 179.8(7) .
N7B C7B W2 177.3(6) .
N8B C8B W2 176.6(7) .
N1C C1C W3 179.7(7) .
N2C C2C W3 178.8(7) .
N3C C3C W3 177.1(7) .
N4C C4C W3 177.9(7) .
N5C C5C W3 177.3(7) .
N6C C6C W3 177.3(7) .
N7C C7C W3 177.2(8) .
N8C C8C W3 178.1(8) .
N1L C1L C2L 102.2(6) .
N1L C1L C12L 110.1(5) .
C2L C1L C12L 114.7(6) .
N1L C1L H1L 109.9 .
C2L C1L H1L 109.9 .
C12L C1L H1L 109.9 .
O2L C2L C1L 104.9(5) .
O2L C2L H2L1 110.8 .
C1L C2L H2L1 110.8 .
O2L C2L H2L2 110.8 .
C1L C2L H2L2 110.8 .
H2L1 C2L H2L2 108.8 .
N1L C3L O2L 118.9(7) .
N1L C3L C4L 123.9(6) .
O2L C3L C4L 117.1(6) .
N2L C4L C5L 122.7(7) .
N2L C4L C3L 113.3(6) .
C5L C4L C3L 124.0(7) .
C4L C5L C6L 119.1(7) .
C4L C5L H5L 120.4 .
C6L C5L H5L 120.4 .
C7L C6L C5L 116.8(7) .
C7L C6L H6L 121.6 .
C5L C6L H6L 121.6 .
C8L C7L C6L 120.9(7) .
C8L C7L H7L 119.5 .
C6L C7L H7L 119.5 .
N2L C8L C7L 122.1(7) .
N2L C8L C9L 113.6(5) .
C7L C8L C9L 124.2(6) .
N3L C9L O1L 118.4(7) .
N3L C9L C8L 123.5(6) .
O1L C9L C8L 118.0(6) .
O1L C10L C11L 104.7(5) .
O1L C10L H10A 110.8 .
C11L C10L H10A 110.8 .
O1L C10L H10B 110.8 .
C11L C10L H10B 110.8 .
H10A C10L H10B 108.9 .
N3L C11L C17L 109.5(6) .
N3L C11L C10L 101.5(5) .
C17L C11L C10L 114.7(6) .
N3L C11L H11L 110.2 .
C17L C11L H11L 110.2 .
C10L C11L H11L 110.2 .
C13L C12L C1L 109.7(6) .
C13L C12L C14L 111.9(6) .
C1L C12L C14L 110.9(6) .
C13L C12L H12L 108.1 .
C1L C12L H12L 108.1 .
C14L C12L H12L 108.1 .
C12L C13L H13A 109.5 .
C12L C13L H13B 109.5 .
H13A C13L H13B 109.5 .
C12L C13L H13C 109.5 .
H13A C13L H13C 109.5 .
H13B C13L H13C 109.5 .
C12L C14L H14A 109.5 .
C12L C14L H14B 109.5 .
H14A C14L H14B 109.5 .
C12L C14L H14C 109.5 .
H14A C14L H14C 109.5 .
H14B C14L H14C 109.5 .
C17L C16L H16A 109.5 .
C17L C16L H16B 109.5 .
H16A C16L H16B 109.5 .
C17L C16L H16C 109.5 .
H16A C16L H16C 109.5 .
H16B C16L H16C 109.5 .
C17L C15L H15A 109.5 .
C17L C15L H15B 109.5 .
H15A C15L H15B 109.5 .
C17L C15L H15C 109.5 .
H15A C15L H15C 109.5 .
H15B C15L H15C 109.5 .
C11L C17L C16L 109.5(6) .
C11L C17L C15L 113.0(6) .
C16L C17L C15L 111.1(6) .
C11L C17L H17L 107.7 .
C16L C17L H17L 107.7 .
C15L C17L H17L 107.7 .
N4L C18L C19L 104.0(5) .
N4L C18L C29L 111.8(5) .
C19L C18L C29L 113.9(5) .
N4L C18L H18L 109.0 .
C19L C18L H18L 109.0 .
C29L C18L H18L 109.0 .
O3L C19L C18L 104.6(5) .
O3L C19L H19A 110.8 .
C18L C19L H19A 110.8 .
O3L C19L H19B 110.8 .
C18L C19L H19B 110.8 .
H19A C19L H19B 108.9 .
N4L C20L O3L 120.6(6) .
N4L C20L C21L 122.5(6) .
O3L C20L C21L 116.9(5) .
N5L C21L C22L 121.9(5) .
N5L C21L C20L 113.5(5) .
C22L C21L C20L 124.6(6) .
C23L C22L C21L 119.3(6) .
C23L C22L H22L 120.3 .
C21L C22L H22L 120.3 .
C22L C23L C24L 118.0(6) .
C22L C23L H23L 121.0 .
C24L C23L H23L 121.0 .
C25L C24L C23L 119.7(6) .
C25L C24L H24L 120.1 .
C23L C24L H24L 120.1 .
N5L C25L C24L 122.4(5) .
N5L C25L C26L 112.9(5) .
C24L C25L C26L 124.6(6) .
N6L C26L O4L 118.2(5) .
N6L C26L C25L 124.3(6) .
O4L C26L C25L 117.6(5) .
O4L C27L C28L 103.7(5) .
O4L C27L H27A 111.0 .
C28L C27L H27A 111.0 .
O4L C27L H27B 111.0 .
C28L C27L H27B 111.0 .
H27A C27L H27B 109.0 .
N6L C28L C27L 103.5(4) .
N6L C28L C32L 109.7(5) .
C27L C28L C32L 114.3(5) .
N6L C28L H28L 109.7 .
C27L C28L H28L 109.7 .
C32L C28L H28L 109.7 .
C31L C29L C30L 112.4(5) .
C31L C29L C18L 109.9(5) .
C30L C29L C18L 113.3(5) .
C31L C29L H29L 107.0 .
C30L C29L H29L 107.0 .
C18L C29L H29L 107.0 .
C29L C30L H30A 109.5 .
C29L C30L H30B 109.5 .
H30A C30L H30B 109.5 .
C29L C30L H30C 109.5 .
H30A C30L H30C 109.5 .
H30B C30L H30C 109.5 .
C29L C31L H31A 109.5 .
C29L C31L H31B 109.5 .
H31A C31L H31B 109.5 .
C29L C31L H31C 109.5 .
H31A C31L H31C 109.5 .
H31B C31L H31C 109.5 .
C33L C32L C34L 111.1(5) .
C33L C32L C28L 113.3(5) .
C34L C32L C28L 109.9(5) .
C33L C32L H32L 107.4 .
C34L C32L H32L 107.4 .
C28L C32L H32L 107.4 .
C32L C33L H33A 109.5 .
C32L C33L H33B 109.5 .
H33A C33L H33B 109.5 .
C32L C33L H33C 109.5 .
H33A C33L H33C 109.5 .
H33B C33L H33C 109.5 .
C32L C34L H34A 109.5 .
C32L C34L H34B 109.5 .
H34A C34L H34B 109.5 .
C32L C34L H34C 109.5 .
H34A C34L H34C 109.5 .
H34B C34L H34C 109.5 .
C46L C35L N7L 113.3(6) .
C46L C35L C36L 117.4(7) .
N7L C35L C36L 103.0(6) .
C46L C35L H35L 107.6 .
N7L C35L H35L 107.6 .
C36L C35L H35L 107.6 .
O5L C36L C35L 104.8(6) .
O5L C36L H36A 110.8 .
C35L C36L H36A 110.8 .
O5L C36L H36B 110.8 .
C35L C36L H36B 110.8 .
H36A C36L H36B 108.9 .
N7L C37L O5L 118.6(6) .
N7L C37L C38L 123.9(6) .
O5L C37L C38L 117.5(6) .
N8L C38L C39L 123.7(7) .
N8L C38L C37L 113.1(6) .
C39L C38L C37L 123.0(6) .
C40L C39L C38L 117.5(7) .
C40L C39L H39L 121.2 .
C38L C39L H39L 121.2 .
C39L C40L C41L 120.0(7) .
C39L C40L H40L 120.0 .
C41L C40L H40L 120.0 .
C42L C41L C40L 117.5(7) .
C42L C41L H41L 121.3 .
C40L C41L H41L 121.3 .
N8L C42L C41L 124.9(6) .
N8L C42L C43L 111.8(6) .
C41L C42L C43L 123.3(6) .
N9L C43L O6L 120.1(6) .
N9L C43L C42L 124.2(6) .
O6L C43L C42L 115.7(6) .
O6L C44L C45L 105.1(5) .
O6L C44L H44A 110.7 .
C45L C44L H44A 110.7 .
O6L C44L H44B 110.7 .
C45L C44L H44B 110.7 .
H44A C44L H44B 108.8 .
N9L C45L C49L 110.9(5) .
N9L C45L C44L 102.4(5) .
C49L C45L C44L 116.2(6) .
N9L C45L H45L 109.0 .
C49L C45L H45L 109.0 .
C44L C45L H45L 109.0 .
C35L C46L C47L 112.0(8) .
C35L C46L C48L 108.4(7) .
C47L C46L C48L 111.7(8) .
C35L C46L H46L 108.2 .
C47L C46L H46L 108.2 .
C48L C46L H46L 108.2 .
C46L C47L H47A 109.5 .
C46L C47L H47B 109.5 .
H47A C47L H47B 109.5 .
C46L C47L H47C 109.5 .
H47A C47L H47C 109.5 .
H47B C47L H47C 109.5 .
C46L C48L H48A 109.5 .
C46L C48L H48B 109.5 .
H48A C48L H48B 109.5 .
C46L C48L H48C 109.5 .
H48A C48L H48C 109.5 .
H48B C48L H48C 109.5 .
C45L C49L C51L 114.0(6) .
C45L C49L C50L 111.1(6) .
C51L C49L C50L 108.7(6) .
C45L C49L H49L 107.6 .
C51L C49L H49L 107.6 .
C50L C49L H49L 107.6 .
C49L C50L H50A 109.5 .
C49L C50L H50B 109.5 .
H50A C50L H50B 109.5 .
C49L C50L H50C 109.5 .
H50A C50L H50C 109.5 .
H50B C50L H50C 109.5 .
C49L C51L H51A 109.5 .
C49L C51L H51B 109.5 .
H51A C51L H51B 109.5 .
C49L C51L H51C 109.5 .
H51A C51L H51C 109.5 .
H51B C51L H51C 109.5 .
O1D C1D N1D 123.1(12) .
N1D C2D H2D1 109.5 .
N1D C2D H2D2 109.5 .
H2D1 C2D H2D2 109.5 .
N1D C2D H2D3 109.5 .
H2D1 C2D H2D3 109.5 .
H2D2 C2D H2D3 109.5 .
N1D C3D H3D1 109.5 .
N1D C3D H3D2 109.5 .
H3D1 C3D H3D2 109.5 .
N1D C3D H3D3 109.5 .
H3D1 C3D H3D3 109.5 .
H3D2 C3D H3D3 109.5 .
O2D C4D N2D 122.7(6) .
N2D C5D H5D1 109.5 .
N2D C5D H5D2 109.5 .
H5D1 C5D H5D2 109.5 .
N2D C5D H5D3 109.5 .
H5D1 C5D H5D3 109.5 .
H5D2 C5D H5D3 109.5 .
N2D C6D H6D1 109.5 .
N2D C6D H6D2 109.5 .
H6D1 C6D H6D2 109.5 .
N2D C6D H6D3 109.5 .
H6D1 C6D H6D3 109.5 .
H6D2 C6D H6D3 109.5 .
O4D C10D N4D 121.7(6) .
N4D C11D H11A 109.5 .
N4D C11D H11B 109.5 .
H11A C11D H11B 109.5 .
N4D C11D H11C 109.5 .
H11A C11D H11C 109.5 .
H11B C11D H11C 109.5 .
N4D C12D H12A 109.5 .
N4D C12D H12B 109.5 .
H12A C12D H12B 109.5 .
N4D C12D H12C 109.5 .
H12A C12D H12C 109.5 .
H12B C12D H12C 109.5 .
O7D C19D N7D 122.4(7) .
N7D C20D H20A 109.5 .
N7D C20D H20B 109.5 .
H20A C20D H20B 109.5 .
N7D C20D H20C 109.5 .
H20A C20D H20C 109.5 .
H20B C20D H20C 109.5 .
N7D C21D H21A 109.5 .
N7D C21D H21B 109.5 .
H21A C21D H21B 109.5 .
N7D C21D H21C 109.5 .
H21A C21D H21C 109.5 .
H21B C21D H21C 109.5 .
O8D C22D N8D 126.7(9) .
N8D C23D H23A 109.5 .
N8D C23D H23B 109.5 .
H23A C23D H23B 109.5 .
N8D C23D H23C 109.5 .
H23A C23D H23C 109.5 .
H23B C23D H23C 109.5 .
N8D C24D H24A 109.5 .
N8D C24D H24B 109.5 .
H24A C24D H24B 109.5 .
N8D C24D H24C 109.5 .
H24A C24D H24C 109.5 .
H24B C24D H24C 109.5 .
O9D C25D N9D 124.2(6) .
N9D C26D H26A 109.5 .
N9D C26D H26B 109.5 .
H26A C26D H26B 109.5 .
N9D C26D H26C 109.5 .
H26A C26D H26C 109.5 .
H26B C26D H26C 109.5 .
N9D C27D H27C 109.5 .
N9D C27D H27D 109.5 .
H27C C27D H27D 109.5 .
N9D C27D H27E 109.5 .
H27C C27D H27E 109.5 .
H27D C27D H27E 109.5 .
O10D C28D N10D 124.5(6) .
N10D C29D H29A 109.5 .
N10D C29D H29B 109.5 .
H29A C29D H29B 109.5 .
N10D C29D H29C 109.5 .
H29A C29D H29C 109.5 .
H29B C29D H29C 109.5 .
N10D C30D H30D 109.5 .
N10D C30D H30E 109.5 .
H30D C30D H30E 109.5 .
N10D C30D H30F 109.5 .
H30D C30D H30F 109.5 .
H30E C30D H30F 109.5 .
O11D C31D N11D 121.9(6) .
N11D C32D H32A 109.5 .
N11D C32D H32B 109.5 .
H32A C32D H32B 109.5 .
N11D C32D H32C 109.5 .
H32A C32D H32C 109.5 .
H32B C32D H32C 109.5 .
N11D C33D H33D 109.5 .
N11D C33D H33E 109.5 .
H33D C33D H33E 109.5 .
N11D C33D H33F 109.5 .
H33D C33D H33F 109.5 .
H33E C33D H33F 109.5 .
C34D O12D Eu2 136.0(4) .
C34D N12D C36D 121.0(6) .
C34D N12D C35D 121.9(5) .
C36D N12D C35D 117.1(5) .
O12D C34D N12D 123.3(6) .
N12D C35D H35A 109.5 .
N12D C35D H35B 109.5 .
H35A C35D H35B 109.5 .
N12D C35D H35C 109.5 .
H35A C35D H35C 109.5 .
H35B C35D H35C 109.5 .
N12D C36D H36C 109.5 .
N12D C36D H36D 109.5 .
H36C C36D H36D 109.5 .
N12D C36D H36E 109.5 .
H36C C36D H36E 109.5 .
H36D C36D H36E 109.5 .
C7D O3D Eu1 137.9(6) .
C7D N3D C9D 125.5(11) .
C7D N3D C8D 113.6(11) .
C9D N3D C8D 115.6(11) .
N3D C7D O3D 118.1(11) .
N3D C8D H8D1 109.5 .
N3D C8D H8D2 109.5 .
H8D1 C8D H8D2 109.5 .
N3D C8D H8D3 109.5 .
H8D1 C8D H8D3 109.5 .
H8D2 C8D H8D3 109.5 .
N3D C9D H9D1 109.5 .
N3D C9D H9D2 109.5 .
H9D1 C9D H9D2 109.5 .
N3D C9D H9D3 109.5 .
H9D1 C9D H9D3 109.5 .
H9D2 C9D H9D3 109.5 .
C13E O5D C13D 56.2(11) .
C13E O5D Eu3 145.5(10) .
C13D O5D Eu3 131.6(6) .
C13E N5D C13D 49.8(9) .
C13E N5D C15E 121.8(14) .
C13D N5D C15E 160.3(13) .
C13E N5D C15D 167.2(11) .
C13D N5D C15D 121.7(9) .
C15E N5D C15D 62.5(12) .
C13E N5D C14D 73.2(10) .
C13D N5D C14D 122.4(8) .
C15E N5D C14D 56.8(12) .
C15D N5D C14D 115.9(8) .
C13E N5D C14E 121.8(14) .
C13D N5D C14E 73.2(12) .
C15E N5D C14E 115.9(15) .
C15D N5D C14E 53.7(12) .
C14D N5D C14E 154.7(12) .
O5D C13D N5D 124.3(10) .
N5D C14D H14D 109.5 .
N5D C14D H14E 109.5 .
H14D C14D H14E 109.5 .
N5D C14D H14F 109.5 .
H14D C14D H14F 109.5 .
H14E C14D H14F 109.5 .
N5D C15D H15D 109.5 .
N5D C15D H15E 109.5 .
H15D C15D H15E 109.5 .
N5D C15D H15F 109.5 .
H15D C15D H15F 109.5 .
H15E C15D H15F 109.5 .
O5D C13E N5D 126.1(16) .
N5D C14E H14G 109.5 .
N5D C14E H14H 109.5 .
H14G C14E H14H 109.5 .
N5D C14E H14I 109.5 .
H14G C14E H14I 109.5 .
H14H C14E H14I 109.5 .
N5D C15E H15G 109.5 .
N5D C15E H15H 109.5 .
H15G C15E H15H 109.5 .
N5D C15E H15I 109.5 .
H15G C15E H15I 109.5 .
H15H C15E H15I 109.5 .
C16D O6D Eu3 142.2(5) .
C16D N6D C17D 117.3(15) .
C16D N6D C18D 123.5(14) .
C17D N6D C18D 118.6(14) .
O6D C16D N6D 129.8(10) .
N6D C18D H18A 109.5 .
N6D C18D H18B 109.5 .
H18A C18D H18B 109.5 .
N6D C18D H18C 109.5 .
H18A C18D H18C 109.5 .
H18B C18D H18C 109.5 .
N6D C17D H17A 109.5 .
N6D C17D H17B 109.5 .
H17A C17D H17B 109.5 .
N6D C17D H17C 109.5 .
H17A C17D H17C 109.5 .
H17B C17D H17C 109.5 .
O1S C1S N1S 126.0(13) .
N1S C2S H2S1 109.5 .
N1S C2S H2S2 109.5 .
H2S1 C2S H2S2 109.5 .
N1S C2S H2S3 109.5 .
H2S1 C2S H2S3 109.5 .
H2S2 C2S H2S3 109.5 .
N1S C3S H3S1 109.5 .
N1S C3S H3S2 109.5 .
H3S1 C3S H3S2 109.5 .
N1S C3S H3S3 109.5 .
H3S1 C3S H3S3 109.5 .
H3S2 C3S H3S3 109.5 .

loop_
_geom_bond_atom_site_label_1
_geom_bond_atom_site_label_2
_geom_bond_distance
_geom_bond_site_symmetry_2
W1 C4A 2.141(7) .
W1 C5A 2.160(6) .
W1 C2A 2.166(6) .
W1 C7A 2.175(6) .
W1 C3A 2.176(7) .
W1 C6A 2.178(5) .
W1 C8A 2.183(6) .
W1 C1A 2.184(7) .
W3 C4C 2.148(8) .
W3 C2C 2.157(7) .
W3 C7C 2.158(9) .
W3 C6C 2.163(7) .
W3 C8C 2.166(9) .
W3 C1C 2.170(7) .
W3 C3C 2.177(8) .
W3 C5C 2.182(9) .
W2 C2B 2.162(6) .
W2 C1B 2.164(6) .
W2 C7B 2.164(6) .
W2 C3B 2.169(7) .
W2 C5B 2.170(6) .
W2 C6B 2.178(6) .
W2 C8B 2.179(7) .
W2 C4B 2.186(6) .
Eu1 O3D 2.371(4) .
Eu1 O2D 2.387(4) .
Eu1 O1D 2.389(5) .
Eu1 O4D 2.415(4) .
Eu1 N1C 2.528(5) .
Eu1 N3L 2.575(5) .
Eu1 N1L 2.598(5) .
Eu1 N7A 2.621(5) .
Eu1 N2L 2.631(5) .
Eu2 O11D 2.351(4) .
Eu2 O12D 2.378(4) .
Eu2 O9D 2.382(4) .
Eu2 O10D 2.422(4) .
Eu2 N4L 2.573(5) .
Eu2 N6L 2.582(5) .
Eu2 N2A 2.600(5) .
Eu2 N4B 2.610(5) .
Eu2 N5L 2.642(4) .
Eu3 O7D 2.337(5) .
Eu3 O6D 2.352(5) .
Eu3 O8D 2.416(5) .
Eu3 O5D 2.437(5) .
Eu3 N2C 2.567(5) .
Eu3 N7L 2.578(5) .
Eu3 N7B 2.610(6) .
Eu3 N9L 2.616(5) .
Eu3 N8L 2.640(6) .
O1L C9L 1.362(7) .
O1L C10L 1.457(9) .
O2L C3L 1.344(8) .
O2L C2L 1.465(9) .
O3L C20L 1.328(7) .
O3L C19L 1.457(8) .
O4L C26L 1.367(7) .
O4L C27L 1.483(7) .
O5L C37L 1.338(8) .
O5L C36L 1.435(9) .
O6L C43L 1.359(7) .
O6L C44L 1.473(8) .
O1D C1D 1.184(11) .
O2D C4D 1.261(8) .
O4D C10D 1.243(8) .
O7D C19D 1.248(8) .
O8D C22D 1.213(10) .
O9D C25D 1.260(7) .
O10D C28D 1.258(7) .
O11D C31D 1.258(7) .
O1S C1S 1.200(13) .
N1A C1A 1.139(8) .
N2A C2A 1.154(7) 1_656
N3A C3A 1.145(8) .
N4A C4A 1.189(8) .
N5A C5A 1.160(9) .
N6A C6A 1.134(8) .
N7A C7A 1.152(8) .
N8A C8A 1.142(8) .
N1B C1B 1.168(8) .
N2B C2B 1.165(8) .
N3B C3B 1.140(9) .
N4B C4B 1.136(8) .
N5B C5B 1.167(9) .
N6B C6B 1.161(8) .
N7B C7B 1.140(8) .
N8B C8B 1.130(8) .
N1C C1C 1.145(8) .
N2C C2C 1.142(8) .
N3C C3C 1.122(11) .
N4C C4C 1.145(10) .
N5C C5C 1.148(11) .
N6C C6C 1.154(10) .
N7C C7C 1.158(11) .
N8C C8C 1.169(11) .
N1L C3L 1.277(9) .
N1L C1L 1.494(8) .
N2L C8L 1.327(8) .
N2L C4L 1.343(9) .
N3L C9L 1.281(8) .
N3L C11L 1.498(8) .
N4L C20L 1.278(8) .
N4L C18L 1.476(7) .
N5L C25L 1.332(7) .
N5L C21L 1.358(7) .
N6L C26L 1.280(8) .
N6L C28L 1.490(7) .
N7L C37L 1.285(9) .
N7L C35L 1.493(8) .
N8L C42L 1.327(9) .
N8L C38L 1.348(8) .
N9L C43L 1.269(9) .
N9L C45L 1.507(8) .
N1D C1D 1.385(16) .
N1D C3D 1.419(16) .
N1D C2D 1.53(2) .
N2D C4D 1.325(8) .
N2D C6D 1.450(9) .
N2D C5D 1.459(9) .
N4D C10D 1.329(8) .
N4D C11D 1.459(8) .
N4D C12D 1.472(9) .
N7D C19D 1.301(9) .
N7D C21D 1.472(9) .
N7D C20D 1.476(12) .
N8D C22D 1.320(12) .
N8D C23D 1.385(15) .
N8D C24D 1.464(13) .
N9D C25D 1.317(8) .
N9D C26D 1.456(8) .
N9D C27D 1.476(9) .
N10D C28D 1.316(7) .
N10D C30D 1.437(8) .
N10D C29D 1.491(9) .
N11D C31D 1.319(8) .
N11D C33D 1.447(8) .
N11D C32D 1.471(9) .
N1S C2S 1.323(14) .
N1S C1S 1.405(16) .
N1S C3S 1.436(14) .
C2A N2A 1.154(7) 1_454
C1L C2L 1.527(10) .
C1L C12L 1.545(10) .
C1L H1L 1.0000 .
C2L H2L1 0.9900 .
C2L H2L2 0.9900 .
C3L C4L 1.464(10) .
C4L C5L 1.374(10) .
C5L C6L 1.402(11) .
C5L H5L 0.9500 .
C6L C7L 1.378(11) .
C6L H6L 0.9500 .
C7L C8L 1.367(9) .
C7L H7L 0.9500 .
C8L C9L 1.472(10) .
C10L C11L 1.558(10) .
C10L H10A 0.9900 .
C10L H10B 0.9900 .
C11L C17L 1.526(10) .
C11L H11L 1.0000 .
C12L C13L 1.530(10) .
C12L C14L 1.565(10) .
C12L H12L 1.0000 .
C13L H13A 0.9800 .
C13L H13B 0.9800 .
C13L H13C 0.9800 .
C14L H14A 0.9800 .
C14L H14B 0.9800 .
C14L H14C 0.9800 .
C16L C17L 1.537(11) .
C16L H16A 0.9800 .
C16L H16B 0.9800 .
C16L H16C 0.9800 .
C15L C17L 1.560(11) .
C15L H15A 0.9800 .
C15L H15B 0.9800 .
C15L H15C 0.9800 .
C17L H17L 1.0000 .
C18L C19L 1.539(9) .
C18L C29L 1.543(8) .
C18L H18L 1.0000 .
C19L H19A 0.9900 .
C19L H19B 0.9900 .
C20L C21L 1.480(8) .
C21L C22L 1.390(8) .
C22L C23L 1.389(9) .
C22L H22L 0.9500 .
C23L C24L 1.394(9) .
C23L H23L 0.9500 .
C24L C25L 1.384(8) .
C24L H24L 0.9500 .
C25L C26L 1.448(8) .
C27L C28L 1.530(8) .
C27L H27A 0.9900 .
C27L H27B 0.9900 .
C28L C32L 1.539(8) .
C28L H28L 1.0000 .
C29L C31L 1.518(8) .
C29L C30L 1.525(9) .
C29L H29L 1.0000 .
C30L H30A 0.9800 .
C30L H30B 0.9800 .
C30L H30C 0.9800 .
C31L H31A 0.9800 .
C31L H31B 0.9800 .
C31L H31C 0.9800 .
C32L C33L 1.517(8) .
C32L C34L 1.528(8) .
C32L H32L 1.0000 .
C33L H33A 0.9800 .
C33L H33B 0.9800 .
C33L H33C 0.9800 .
C34L H34A 0.9800 .
C34L H34B 0.9800 .
C34L H34C 0.9800 .
C35L C46L 1.488(11) .
C35L C36L 1.549(10) .
C35L H35L 1.0000 .
C36L H36A 0.9900 .
C36L H36B 0.9900 .
C37L C38L 1.488(10) .
C38L C39L 1.379(10) .
C39L C40L 1.376(11) .
C39L H39L 0.9500 .
C40L C41L 1.383(10) .
C40L H40L 0.9500 .
C41L C42L 1.366(10) .
C41L H41L 0.9500 .
C42L C43L 1.492(9) .
C44L C45L 1.540(10) .
C44L H44A 0.9900 .
C44L H44B 0.9900 .
C45L C49L 1.508(10) .
C45L H45L 1.0000 .
C46L C47L 1.536(14) .
C46L C48L 1.548(10) .
C46L H46L 1.0000 .
C47L H47A 0.9800 .
C47L H47B 0.9800 .
C47L H47C 0.9800 .
C48L H48A 0.9800 .
C48L H48B 0.9800 .
C48L H48C 0.9800 .
C49L C51L 1.527(11) .
C49L C50L 1.532(10) .
C49L H49L 1.0000 .
C50L H50A 0.9800 .
C50L H50B 0.9800 .
C50L H50C 0.9800 .
C51L H51A 0.9800 .
C51L H51B 0.9800 .
C51L H51C 0.9800 .
C2D H2D1 0.9800 .
C2D H2D2 0.9800 .
C2D H2D3 0.9800 .
C3D H3D1 0.9800 .
C3D H3D2 0.9800 .
C3D H3D3 0.9800 .
C5D H5D1 0.9800 .
C5D H5D2 0.9800 .
C5D H5D3 0.9800 .
C6D H6D1 0.9800 .
C6D H6D2 0.9800 .
C6D H6D3 0.9800 .
C11D H11A 0.9800 .
C11D H11B 0.9800 .
C11D H11C 0.9800 .
C12D H12A 0.9800 .
C12D H12B 0.9800 .
C12D H12C 0.9800 .
C20D H20A 0.9800 .
C20D H20B 0.9800 .
C20D H20C 0.9800 .
C21D H21A 0.9800 .
C21D H21B 0.9800 .
C21D H21C 0.9800 .
C23D H23A 0.9800 .
C23D H23B 0.9800 .
C23D H23C 0.9800 .
C24D H24A 0.9800 .
C24D H24B 0.9800 .
C24D H24C 0.9800 .
C26D H26A 0.9800 .
C26D H26B 0.9800 .
C26D H26C 0.9800 .
C27D H27C 0.9800 .
C27D H27D 0.9800 .
C27D H27E 0.9800 .
C29D H29A 0.9800 .
C29D H29B 0.9800 .
C29D H29C 0.9800 .
C30D H30D 0.9800 .
C30D H30E 0.9800 .
C30D H30F 0.9800 .
C32D H32A 0.9800 .
C32D H32B 0.9800 .
C32D H32C 0.9800 .
C33D H33D 0.9800 .
C33D H33E 0.9800 .
C33D H33F 0.9800 .
O12D C34D 1.263(7) .
N12D C34D 1.319(8) .
N12D C36D 1.440(8) .
N12D C35D 1.463(8) .
C35D H35A 0.9800 .
C35D H35B 0.9800 .
C35D H35C 0.9800 .
C36D H36C 0.9800 .
C36D H36D 0.9800 .
C36D H36E 0.9800 .
O3D C7D 1.329(13) .
N3D C7D 1.297(13) .
N3D C9D 1.413(16) .
N3D C8D 1.506(18) .
C8D H8D1 0.9800 .
C8D H8D2 0.9800 .
C8D H8D3 0.9800 .
C9D H9D1 0.9800 .
C9D H9D2 0.9800 .
C9D H9D3 0.9800 .
O5D C13E 1.201(19) .
O5D C13D 1.210(11) .
N5D C13E 1.34(2) .
N5D C13D 1.356(11) .
N5D C15E 1.43(2) .
N5D C15D 1.443(11) .
N5D C14D 1.466(12) .
N5D C14E 1.49(2) .
C14D H14D 0.9800 .
C14D H14E 0.9800 .
C14D H14F 0.9800 .
C15D H15D 0.9800 .
C15D H15E 0.9800 .
C15D H15F 0.9800 .
C14E H14G 0.9800 .
C14E H14H 0.9800 .
C14E H14I 0.9800 .
C15E H15G 0.9800 .
C15E H15H 0.9800 .
C15E H15I 0.9800 .
O6D C16D 1.225(10) .
N6D C16D 1.271(15) .
N6D C17D 1.502(9) .
N6D C18D 1.52(2) .
C18D H18A 0.9800 .
C18D H18B 0.9800 .
C18D H18C 0.9800 .
C17D H17A 0.9800 .
C17D H17B 0.9800 .
C17D H17C 0.9800 .
C2S H2S1 0.9800 .
C2S H2S2 0.9800 .
C2S H2S3 0.9800 .
C3S H3S1 0.9800 .
C3S H3S2 0.9800 .
C3S H3S3 0.9800 .

loop_
_geom_torsion_atom_site_label_1
_geom_torsion_atom_site_label_2
_geom_torsion_atom_site_label_3
_geom_torsion_atom_site_label_4
_geom_torsion
O3D Eu1 O1D C1D 31.2(12)
O2D Eu1 O1D C1D -39.7(11)
O4D Eu1 O1D C1D 169.0(10)
N1C Eu1 O1D C1D 34.3(11)
N3L Eu1 O1D C1D -126.0(11)
N1L Eu1 O1D C1D 104.4(11)
N7A Eu1 O1D C1D -87.9(11)
N2L Eu1 O1D C1D 167.1(11)
O3D Eu1 O2D C4D -18.4(6)
O1D Eu1 O2D C4D 124.9(6)
O4D Eu1 O2D C4D -87.7(6)
N1C Eu1 O2D C4D 52.5(6)
N3L Eu1 O2D C4D -159.7(6)
N1L Eu1 O2D C4D 59.1(7)
N7A Eu1 O2D C4D -89.6(6)
N2L Eu1 O2D C4D 161.4(5)
O3D Eu1 O4D C10D -26.4(6)
O2D Eu1 O4D C10D 45.6(7)
O1D Eu1 O4D C10D 179.2(6)
N1C Eu1 O4D C10D -73.9(7)
N3L Eu1 O4D C10D 117.7(6)
N1L Eu1 O4D C10D -113.3(6)
N7A Eu1 O4D C10D 47.5(6)
N2L Eu1 O4D C10D -178.9(7)
O6D Eu3 O7D C19D -93.2(10)
O8D Eu3 O7D C19D 50.4(10)
O5D Eu3 O7D C19D -157.5(9)
N2C Eu3 O7D C19D -22.3(10)
N7L Eu3 O7D C19D -15.3(11)
N7B Eu3 O7D C19D -165.3(10)
N9L Eu3 O7D C19D 125.2(10)
N8L Eu3 O7D C19D 90.6(10)
O7D Eu3 O8D C22D -93.3(10)
O6D Eu3 O8D C22D -21.6(11)
O5D Eu3 O8D C22D 112.3(10)
N2C Eu3 O8D C22D -19.9(9)
N7L Eu3 O8D C22D 51.8(10)
N7B Eu3 O8D C22D -144.7(9)
N9L Eu3 O8D C22D -178.1(10)
N8L Eu3 O8D C22D 115.9(10)
O11D Eu2 O9D C25D 39.1(6)
O12D Eu2 O9D C25D -179.1(5)
O10D Eu2 O9D C25D -26.3(5)
N4L Eu2 O9D C25D -121.4(6)
N6L Eu2 O9D C25D 112.0(6)
N2A Eu2 O9D C25D 46.5(5)
N4B Eu2 O9D C25D -74.2(6)
N5L Eu2 O9D C25D 172.8(6)
O11D Eu2 O10D C28D -18.0(5)
O12D Eu2 O10D C28D -83.2(5)
O9D Eu2 O10D C28D 126.3(5)
N4L Eu2 O10D C28D -158.3(5)
N6L Eu2 O10D C28D 53.5(5)
N2A Eu2 O10D C28D 53.0(5)
N4B Eu2 O10D C28D -90.0(5)
N5L Eu2 O10D C28D 155.1(4)
O12D Eu2 O11D C31D 103.3(6)
O9D Eu2 O11D C31D -102.8(6)
O10D Eu2 O11D C31D -39.9(6)
N4L Eu2 O11D C31D 46.7(7)
N6L Eu2 O11D C31D -178.1(6)
N2A Eu2 O11D C31D -110.2(6)
N4B Eu2 O11D C31D 30.6(6)
N5L Eu2 O11D C31D 146.2(6)
O7D Eu3 N2C C2C 53(3)
O6D Eu3 N2C C2C 145(3)
O8D Eu3 N2C C2C -34(3)
O5D Eu3 N2C C2C -167(3)
N7L Eu3 N2C C2C -123(3)
N7B Eu3 N2C C2C 99(3)
N9L Eu3 N2C C2C -1(3)
N8L Eu3 N2C C2C -80(3)
O3D Eu1 N1L C3L -159.0(5)
O2D Eu1 N1L C3L 122.6(5)
O1D Eu1 N1L C3L 58.4(5)
O4D Eu1 N1L C3L -79.0(5)
N1C Eu1 N1L C3L 129.3(6)
N3L Eu1 N1L C3L -7.5(6)
N7A Eu1 N1L C3L -107.8(5)
N2L Eu1 N1L C3L -7.8(5)
O3D Eu1 N1L C1L 28.7(6)
O2D Eu1 N1L C1L -49.7(7)
O1D Eu1 N1L C1L -113.9(6)
O4D Eu1 N1L C1L 108.7(6)
N1C Eu1 N1L C1L -43.0(6)
N3L Eu1 N1L C1L -179.7(5)
N7A Eu1 N1L C1L 79.9(6)
N2L Eu1 N1L C1L 179.9(6)
O3D Eu1 N2L C8L -134.5(5)
O2D Eu1 N2L C8L 45.8(6)
O1D Eu1 N2L C8L 85.5(5)
O4D Eu1 N2L C8L -92.9(5)
N1C Eu1 N2L C8L 135.8(5)
N3L Eu1 N2L C8L 1.3(4)
N1L Eu1 N2L C8L -179.0(5)
N7A Eu1 N2L C8L -43.6(5)
O3D Eu1 N2L C4L 51.4(6)
O2D Eu1 N2L C4L -128.4(5)
O1D Eu1 N2L C4L -88.6(5)
O4D Eu1 N2L C4L 92.9(5)
N1C Eu1 N2L C4L -38.3(5)
N3L Eu1 N2L C4L -172.8(5)
N1L Eu1 N2L C4L 6.9(5)
N7A Eu1 N2L C4L 142.2(5)
O3D Eu1 N3L C9L 126.6(5)
O2D Eu1 N3L C9L -156.1(5)
O1D Eu1 N3L C9L -75.8(5)
O4D Eu1 N3L C9L 62.6(5)
N1C Eu1 N3L C9L -104.9(5)
N1L Eu1 N3L C9L -5.6(6)
N7A Eu1 N3L C9L 132.4(5)
N2L Eu1 N3L C9L -5.2(4)
O3D Eu1 N3L C11L -54.8(6)
O2D Eu1 N3L C11L 22.5(6)
O1D Eu1 N3L C11L 102.8(6)
O4D Eu1 N3L C11L -118.9(6)
N1C Eu1 N3L C11L 73.6(6)
N1L Eu1 N3L C11L 173.0(5)
N7A Eu1 N3L C11L -49.0(5)
N2L Eu1 N3L C11L 173.3(6)
O11D Eu2 N4L C20L 125.6(4)
O12D Eu2 N4L C20L 69.3(4)
O9D Eu2 N4L C20L -73.8(4)
O10D Eu2 N4L C20L -150.2(4)
N6L Eu2 N4L C20L 3.4(5)
N2A Eu2 N4L C20L -93.6(5)
N4B Eu2 N4L C20L 141.9(5)
N5L Eu2 N4L C20L -1.4(4)
O11D Eu2 N4L C18L -50.1(6)
O12D Eu2 N4L C18L -106.5(5)
O9D Eu2 N4L C18L 110.4(5)
O10D Eu2 N4L C18L 34.0(5)
N6L Eu2 N4L C18L -172.4(5)
N2A Eu2 N4L C18L 90.6(5)
N4B Eu2 N4L C18L -33.9(5)
N5L Eu2 N4L C18L -177.2(5)
O11D Eu2 N5L C25L 46.5(5)
O12D Eu2 N5L C25L 92.4(4)
O9D Eu2 N5L C25L -93.6(4)
O10D Eu2 N5L C25L -124.0(4)
N4L Eu2 N5L C25L -178.8(5)
N6L Eu2 N5L C25L 5.7(4)
N2A Eu2 N5L C25L -38.2(5)
N4B Eu2 N5L C25L 140.1(4)
O11D Eu2 N5L C21L -134.1(4)
O12D Eu2 N5L C21L -88.2(4)
O9D Eu2 N5L C21L 85.8(4)
O10D Eu2 N5L C21L 55.4(5)
N4L Eu2 N5L C21L 0.6(4)
N6L Eu2 N5L C21L -174.9(5)
N2A Eu2 N5L C21L 141.2(4)
N4B Eu2 N5L C21L -40.5(5)
O11D Eu2 N6L C26L -160.1(5)
O12D Eu2 N6L C26L -80.1(5)
O9D Eu2 N6L C26L 58.1(5)
O10D Eu2 N6L C26L 126.9(4)
N4L Eu2 N6L C26L -13.4(5)
N2A Eu2 N6L C26L 127.4(5)
N4B Eu2 N6L C26L -114.6(5)
N5L Eu2 N6L C26L -8.5(4)
O11D Eu2 N6L C28L 25.7(5)
O12D Eu2 N6L C28L 105.7(5)
O9D Eu2 N6L C28L -116.1(5)
O10D Eu2 N6L C28L -47.3(6)
N4L Eu2 N6L C28L 172.5(5)
N2A Eu2 N6L C28L -46.8(5)
N4B Eu2 N6L C28L 71.2(6)
N5L Eu2 N6L C28L 177.3(6)
O7D Eu3 N7L C37L 130.8(5)
O6D Eu3 N7L C37L -151.3(5)
O8D Eu3 N7L C37L 65.5(5)
O5D Eu3 N7L C37L -74.1(5)
N2C Eu3 N7L C37L 137.8(6)
N7B Eu3 N7L C37L -96.4(6)
N9L Eu3 N7L C37L 1.4(6)
N8L Eu3 N7L C37L -1.2(5)
O7D Eu3 N7L C35L -42.6(7)
O6D Eu3 N7L C35L 35.2(6)
O8D Eu3 N7L C35L -108.0(6)
O5D Eu3 N7L C35L 112.5(6)
N2C Eu3 N7L C35L -35.6(6)
N7B Eu3 N7L C35L 90.1(6)
N9L Eu3 N7L C35L -172.1(5)
N8L Eu3 N7L C35L -174.7(6)
O7D Eu3 N8L C42L 35.8(6)
O6D Eu3 N8L C42L -138.5(5)
O8D Eu3 N8L C42L 80.2(5)
O5D Eu3 N8L C42L -102.7(5)
N2C Eu3 N8L C42L 128.9(5)
N7L Eu3 N8L C42L 173.8(6)
N7B Eu3 N8L C42L -50.5(5)
N9L Eu3 N8L C42L -3.8(5)
O7D Eu3 N8L C38L -136.3(5)
O6D Eu3 N8L C38L 49.4(6)
O8D Eu3 N8L C38L -91.9(5)
O5D Eu3 N8L C38L 85.2(5)
N2C Eu3 N8L C38L -43.2(6)
N7L Eu3 N8L C38L 1.7(5)
N7B Eu3 N8L C38L 137.4(5)
N9L Eu3 N8L C38L -175.9(6)
O7D Eu3 N9L C43L -152.3(5)
O6D Eu3 N9L C43L 133.3(5)
O8D Eu3 N9L C43L -69.4(5)
O5D Eu3 N9L C43L 68.1(5)
N2C Eu3 N9L C43L -101.6(5)
N7L Eu3 N9L C43L -1.3(6)
N7B Eu3 N9L C43L 135.3(5)
N8L Eu3 N9L C43L 1.3(5)
O7D Eu3 N9L C45L 23.7(6)
O6D Eu3 N9L C45L -50.6(7)
O8D Eu3 N9L C45L 106.6(6)
O5D Eu3 N9L C45L -115.9(6)
N2C Eu3 N9L C45L 74.4(6)
N7L Eu3 N9L C45L 174.7(5)
N7B Eu3 N9L C45L -48.7(5)
N8L Eu3 N9L C45L 177.3(6)
C3L N1L C1L C2L -14.1(7)
Eu1 N1L C1L C2L 158.9(5)
C3L N1L C1L C12L 108.3(7)
Eu1 N1L C1L C12L -78.8(7)
C3L O2L C2L C1L -13.7(7)
N1L C1L C2L O2L 16.7(7)
C12L C1L C2L O2L -102.4(7)
C1L N1L C3L O2L 6.2(8)
Eu1 N1L C3L O2L -168.0(5)
C1L N1L C3L C4L -176.7(6)
Eu1 N1L C3L C4L 9.1(9)
C2L O2L C3L N1L 5.1(8)
C2L O2L C3L C4L -172.2(6)
C8L N2L C4L C5L 0.4(10)
Eu1 N2L C4L C5L 174.7(5)
C8L N2L C4L C3L -179.8(6)
Eu1 N2L C4L C3L -5.5(8)
N1L C3L C4L N2L -2.4(10)
O2L C3L C4L N2L 174.7(6)
N1L C3L C4L C5L 177.3(7)
O2L C3L C4L C5L -5.5(10)
N2L C4L C5L C6L -0.5(11)
C3L C4L C5L C6L 179.7(7)
C4L C5L C6L C7L 0.7(11)
C5L C6L C7L C8L -0.8(11)
C4L N2L C8L C7L -0.6(10)
Eu1 N2L C8L C7L -174.9(5)
C4L N2L C8L C9L 176.3(6)
Eu1 N2L C8L C9L 2.0(7)
C6L C7L C8L N2L 0.8(11)
C6L C7L C8L C9L -175.7(7)
C11L N3L C9L O1L 5.9(8)
Eu1 N3L C9L O1L -175.2(4)
C11L N3L C9L C8L -169.8(6)
Eu1 N3L C9L C8L 9.1(8)
C10L O1L C9L N3L 6.3(7)
C10L O1L C9L C8L -177.7(6)
N2L C8L C9L N3L -7.5(9)
C7L C8L C9L N3L 169.3(7)
N2L C8L C9L O1L 176.8(5)
C7L C8L C9L O1L -6.4(10)
C9L O1L C10L C11L -14.9(6)
C9L N3L C11L C17L 107.3(6)
Eu1 N3L C11L C17L -71.4(7)
C9L N3L C11L C10L -14.4(7)
Eu1 N3L C11L C10L 166.9(4)
O1L C10L C11L N3L 17.7(6)
O1L C10L C11L C17L -100.3(7)
N1L C1L C12L C13L 173.7(6)
C2L C1L C12L C13L -71.7(8)
N1L C1L C12L C14L -62.2(8)
C2L C1L C12L C14L 52.4(8)
N3L C11L C17L C16L 174.1(6)
C10L C11L C17L C16L -72.6(8)
N3L C11L C17L C15L -61.5(8)
C10L C11L C17L C15L 51.9(9)
C20L N4L C18L C19L 0.1(6)
Eu2 N4L C18L C19L 176.4(4)
C20L N4L C18L C29L 123.4(5)
Eu2 N4L C18L C29L -60.3(7)
C20L O3L C19L C18L 1.9(7)
N4L C18L C19L O3L -1.3(7)
C29L C18L C19L O3L -123.1(6)
C18L N4L C20L O3L 1.3(7)
Eu2 N4L C20L O3L -175.5(4)
C18L N4L C20L C21L 179.1(5)
Eu2 N4L C20L C21L 2.3(8)
C19L O3L C20L N4L -2.2(8)
C19L O3L C20L C21L 180.0(5)
C25L N5L C21L C22L 0.3(9)
Eu2 N5L C21L C22L -179.1(4)
C25L N5L C21L C20L 179.6(5)
Eu2 N5L C21L C20L 0.2(6)
N4L C20L C21L N5L -1.6(8)
O3L C20L C21L N5L 176.2(5)
N4L C20L C21L C22L 177.6(6)
O3L C20L C21L C22L -4.5(9)
N5L C21L C22L C23L -1.9(10)
C20L C21L C22L C23L 178.9(6)
C21L C22L C23L C24L 1.7(10)
C22L C23L C24L C25L -0.1(11)
C21L N5L C25L C24L 1.4(9)
Eu2 N5L C25L C24L -179.2(5)
C21L N5L C25L C26L 177.9(5)
Eu2 N5L C25L C26L -2.7(6)
C23L C24L C25L N5L -1.6(10)
C23L C24L C25L C26L -177.6(6)
C28L N6L C26L O4L 6.4(7)
Eu2 N6L C26L O4L -169.3(4)
C28L N6L C26L C25L -172.6(6)
Eu2 N6L C26L C25L 11.8(8)
C27L O4L C26L N6L 5.4(8)
C27L O4L C26L C25L -175.6(5)
N5L C25L C26L N6L -6.1(9)
C24L C25L C26L N6L 170.3(6)
N5L C25L C26L O4L 175.0(5)
C24L C25L C26L O4L -8.6(9)
C26L O4L C27L C28L -14.1(6)
C26L N6L C28L C27L -14.7(6)
Eu2 N6L C28L C27L 159.9(4)
C26L N6L C28L C32L 107.7(6)
Eu2 N6L C28L C32L -77.6(6)
O4L C27L C28L N6L 17.3(6)
O4L C27L C28L C32L -102.0(6)
N4L C18L C29L C31L 174.4(5)
C19L C18L C29L C31L -68.2(7)
N4L C18L C29L C30L -59.0(7)
C19L C18L C29L C30L 58.5(7)
N6L C28L C32L C33L -60.3(7)
C27L C28L C32L C33L 55.5(7)
N6L C28L C32L C34L 174.8(5)
C27L C28L C32L C34L -69.4(7)
C37L N7L C35L C46L 131.9(7)
Eu3 N7L C35L C46L -54.1(9)
C37L N7L C35L C36L 4.1(8)
Eu3 N7L C35L C36L 178.1(5)
C37L O5L C36L C35L 1.6(9)
C46L C35L C36L O5L -128.6(7)
N7L C35L C36L O5L -3.4(9)
C35L N7L C37L O5L -3.5(9)
Eu3 N7L C37L O5L -178.6(5)
C35L N7L C37L C38L 175.9(7)
Eu3 N7L C37L C38L 0.8(9)
C36L O5L C37L N7L 1.2(10)
C36L O5L C37L C38L -178.3(7)
C42L N8L C38L C39L 1.8(11)
Eu3 N8L C38L C39L 174.4(6)
C42L N8L C38L C37L -174.5(6)
Eu3 N8L C38L C37L -1.9(8)
N7L C37L C38L N8L 0.8(10)
O5L C37L C38L N8L -179.8(6)
N7L C37L C38L C39L -175.6(7)
O5L C37L C38L C39L 3.9(11)
N8L C38L C39L C40L -0.5(12)
C37L C38L C39L C40L 175.4(7)
C38L C39L C40L C41L -1.3(12)
C39L C40L C41L C42L 1.8(12)
C38L N8L C42L C41L -1.2(10)
Eu3 N8L C42L C41L -173.6(6)
C38L N8L C42L C43L 177.8(6)
Eu3 N8L C42L C43L 5.4(8)
C40L C41L C42L N8L -0.5(11)
C40L C41L C42L C43L -179.4(7)
C45L N9L C43L O6L 3.1(8)
Eu3 N9L C43L O6L -179.9(4)
C45L N9L C43L C42L -176.2(6)
Eu3 N9L C43L C42L 0.8(9)
C44L O6L C43L N9L 7.1(8)
C44L O6L C43L C42L -173.6(6)
N8L C42L C43L N9L -4.1(10)
C41L C42L C43L N9L 174.9(7)
N8L C42L C43L O6L 176.6(6)
C41L C42L C43L O6L -4.4(10)
C43L O6L C44L C45L -13.5(7)
C43L N9L C45L C49L 113.2(6)
Eu3 N9L C45L C49L -63.1(7)
C43L N9L C45L C44L -11.3(7)
Eu3 N9L C45L C44L 172.3(4)
O6L C44L C45L N9L 15.1(7)
O6L C44L C45L C49L -105.9(6)
N7L C35L C46L C47L -60.4(9)
C36L C35L C46L C47L 59.5(10)
N7L C35L C46L C48L 175.9(7)
C36L C35L C46L C48L -64.2(10)
N9L C45L C49L C51L -58.9(8)
C44L C45L C49L C51L 57.4(8)
N9L C45L C49L C50L 177.9(6)
C44L C45L C49L C50L -65.8(8)
Eu1 O1D C1D N1D -139.8(10)
C3D N1D C1D O1D 175.0(13)
C2D N1D C1D O1D 13(2)
Eu1 O2D C4D N2D 138.4(6)
C6D N2D C4D O2D -4.9(11)
C5D N2D C4D O2D -174.4(7)
Eu1 O4D C10D N4D -139.0(5)
C11D N4D C10D O4D 4.3(10)
C12D N4D C10D O4D -177.6(6)
Eu3 O7D C19D N7D 167.7(7)
C21D N7D C19D O7D 179.1(8)
C20D N7D C19D O7D -0.6(13)
Eu3 O8D C22D N8D -148.2(9)
C23D N8D C22D O8D -179.2(12)
C24D N8D C22D O8D -3.2(18)
Eu2 O9D C25D N9D -137.6(5)
C26D N9D C25D O9D -175.8(6)
C27D N9D C25D O9D 4.6(9)
Eu2 O10D C28D N10D 139.8(5)
C30D N10D C28D O10D -177.6(6)
C29D N10D C28D O10D -0.1(9)
Eu2 O11D C31D N11D 148.5(5)
C33D N11D C31D O11D 0.0(11)
C32D N11D C31D O11D 174.1(7)
O11D Eu2 O12D C34D -15.9(6)
O9D Eu2 O12D C34D -172.2(5)
O10D Eu2 O12D C34D 51.5(7)
N4L Eu2 O12D C34D 131.1(6)
N6L Eu2 O12D C34D -99.3(6)
N2A Eu2 O12D C34D -62.9(7)
N4B Eu2 O12D C34D 58.2(6)
N5L Eu2 O12D C34D -164.1(6)
Eu2 O12D C34D N12D -138.4(5)
C36D N12D C34D O12D -176.6(6)
C35D N12D C34D O12D 4.9(10)
O2D Eu1 O3D C7D -49.5(9)
O1D Eu1 O3D C7D -117.7(9)
O4D Eu1 O3D C7D 92.2(10)
N1C Eu1 O3D C7D -120.8(10)
N3L Eu1 O3D C7D 26.7(10)
N1L Eu1 O3D C7D 169.4(10)
N7A Eu1 O3D C7D 20.9(9)
N2L Eu1 O3D C7D 130.7(9)
C9D N3D C7D O3D 16.2(19)
C8D N3D C7D O3D 169.3(12)
Eu1 O3D C7D N3D 149.4(8)
O7D Eu3 O5D C13E 41(2)
O6D Eu3 O5D C13E -26(2)
O8D Eu3 O5D C13E -179(2)
N2C Eu3 O5D C13E -73(2)
N7L Eu3 O5D C13E -116(2)
N7B Eu3 O5D C13E 49(2)
N9L Eu3 O5D C13E 117(2)
N8L Eu3 O5D C13E 178(2)
O7D Eu3 O5D C13D -47.8(9)
O6D Eu3 O5D C13D -115.3(8)
O8D Eu3 O5D C13D 92.2(8)
N2C Eu3 O5D C13D -161.5(8)
N7L Eu3 O5D C13D 155.5(8)
N7B Eu3 O5D C13D -39.9(8)
N9L Eu3 O5D C13D 27.8(8)
N8L Eu3 O5D C13D 88.6(8)
C13E O5D C13D N5D 15.9(14)
Eu3 O5D C13D N5D 152.9(6)
C13E N5D C13D O5D -15.4(14)
C15E N5D C13D O5D -87(4)
C15D N5D C13D O5D 176.4(9)
C14D N5D C13D O5D -5.7(14)
C14E N5D C13D O5D 152.3(15)
C13D O5D C13E N5D -16.4(15)
Eu3 O5D C13E N5D -132.4(14)
C13D N5D C13E O5D 15.9(14)
C15E N5D C13E O5D 174(2)
C15D N5D C13E O5D 68(6)
C14D N5D C13E O5D -155(2)
C14E N5D C13E O5D 2(3)
O7D Eu3 O6D C16D -83.9(10)
O8D Eu3 O6D C16D -154.0(9)
O5D Eu3 O6D C16D 58.2(9)
N2C Eu3 O6D C16D -155.7(10)
N7L Eu3 O6D C16D 133.7(10)
N7B Eu3 O6D C16D -12.5(9)
N9L Eu3 O6D C16D -10.6(11)
N8L Eu3 O6D C16D 92.2(10)
Eu3 O6D C16D N6D 164.7(10)
C17D N6D C16D O6D 16(2)
C18D N6D C16D O6D -173.6(12)
C2S N1S C1S O1S 12.5(19)
C3S N1S C1S O1S 175.7(11)
